data_7128235
loop_
_publ_author_name
'Thum, Katharina'
'Pahl, J\"urgen'
'Eyselein, Jonathan'
'Elsen, Holger'
'Langer, Jens'
'Harder, Sjoerd'

_publ_section_title
;
 Retro-Diels-Alder decomposition of norbornadiene mediated by a cationic
 magnesium complex.
;
_journal_issue 43
_journal_name_full 'Chemical communications (Cambridge, England)'
_journal_page_first 5278
_journal_page_last 5281
_journal_paper_doi 10.1039/d1cc01691a
_journal_volume 57
_journal_year 2021
_chemical_formula_moiety 'Al C16 F36 O4, C63 H87 Mg2 N4'
_chemical_formula_sum 'C79 H87 Al F36 Mg2 N4 O4'
_chemical_formula_weight 1916.12
_space_group_crystal_system monoclinic
_space_group_IT_number 14
_space_group_name_Hall '-P 2yn'
_space_group_name_H-M_alt 'P 1 21/n 1'
_atom_sites_solution_hydrogens geom
_atom_sites_solution_primary dual
_audit_creation_date 2020-04-01
_audit_creation_method
;
Olex2 1.3
(compiled 2020.02.04 svn.rd84adfe8 for OlexSys, GUI svn.r6032)
;
_audit_update_record
;
2021-03-29 deposited with the CCDC.	2021-04-26 downloaded from the CCDC.
;
_cell_angle_alpha 90
_cell_angle_beta 90.637(2)
_cell_angle_gamma 90
_cell_formula_units_Z 4
_cell_length_a 19.6397(3)
_cell_length_b 21.7453(3)
_cell_length_c 20.3018(4)
_cell_measurement_reflns_used 37875
_cell_measurement_temperature 100.0(1)
_cell_measurement_theta_max 72.7140
_cell_measurement_theta_min 3.6850
_cell_volume 8669.8(2)
_computing_cell_refinement 'CrysAlisPro 1.171.40.67a (Rigaku OD, 2019)'
_computing_data_collection 'CrysAlisPro 1.171.40.67a (Rigaku OD, 2019)'
_computing_data_reduction 'CrysAlisPro 1.171.40.67a (Rigaku OD, 2019)'
_computing_molecular_graphics 'Olex2 1.3 (Dolomanov et al., 2009)'
_computing_publication_material 'Olex2 1.3 (Dolomanov et al., 2009)'
_computing_structure_refinement 'SHELXL 2016/6 (Sheldrick, 2015)'
_computing_structure_solution 'SHELXT  (Sheldrick, 2015)'
_diffrn_ambient_environment N~2~
_diffrn_ambient_temperature 100.0(1)
_diffrn_detector 'CCD plate'
_diffrn_detector_area_resol_mean 5.2903
_diffrn_detector_type AtlasS2
_diffrn_measured_fraction_theta_full 0.999
_diffrn_measured_fraction_theta_max 0.958
_diffrn_measurement_details
;
List of Runs (angles in degrees, time in seconds):

  # Type    Start    End  Width  t~exp~   \w     \q     \k     \f   Frames
#--------------------------------------------------------------------------
  1  \w   -116.00 -17.00   1.00    2.00    --  -41.48 -38.00-150.00   99
  2  \w    -87.00  -6.00   1.00    2.00    --  -41.48 125.00   0.00   81
  3  \w    103.00 178.00   1.00    8.00    --  104.33  77.00 -30.00   75
  4  \w     22.00 106.00   1.00    8.00    --  104.33 -94.00-120.00   84
  5  \w    103.00 178.00   1.00    8.00    --  104.33  77.00 150.00   75
  6  \w     31.00 130.00   1.00    8.00    --  104.33 -45.00-150.00   99
  7  \w    103.00 178.00   1.00    8.00    --  104.33  77.00-120.00   75
  8  \w     31.00 112.00   1.00    8.00    --  104.33-125.00  30.00   81
  9  \w    103.00 178.00   1.00    8.00    --  104.33  77.00 -60.00   75
 10  \w   -114.00 -13.00   1.00    2.00    --  -41.48 -57.00  60.00  101
 11  \w   -114.00 -13.00   1.00    2.00    --  -41.48 -57.00 -30.00  101
 12  \w     52.00 178.00   1.00    8.00    --  104.33  15.00 120.00  126
 13  \w     22.00  83.00   1.00    8.00    --  104.33 -94.00  90.00   61
 14  \w     75.00 177.00   1.00    8.00    --  104.33  61.00-150.00  102
;
_diffrn_measurement_device 'four-circle diffractometer'
_diffrn_measurement_device_type 'SuperNova, Dual, Cu at home/near, AtlasS2'
_diffrn_measurement_method '\w scans'
_diffrn_orient_matrix_type 'CrysAlisPro convention (1999,Acta A55,543-557)'
_diffrn_orient_matrix_UB_11 -0.0725448000
_diffrn_orient_matrix_UB_12 -0.0223327000
_diffrn_orient_matrix_UB_13 -0.0168151000
_diffrn_orient_matrix_UB_21 -0.0272700000
_diffrn_orient_matrix_UB_22 0.0657826000
_diffrn_orient_matrix_UB_23 0.0096765000
_diffrn_orient_matrix_UB_31 0.0121681000
_diffrn_orient_matrix_UB_32 0.0137965000
_diffrn_orient_matrix_UB_33 -0.0733823000
_diffrn_radiation_monochromator mirror
_diffrn_radiation_probe x-ray
_diffrn_radiation_type 'Cu K\a'
_diffrn_radiation_wavelength 1.54184
_diffrn_reflns_av_R_equivalents 0.0331
_diffrn_reflns_av_unetI/netI 0.0243
_diffrn_reflns_Laue_measured_fraction_full 0.999
_diffrn_reflns_Laue_measured_fraction_max 0.958
_diffrn_reflns_limit_h_max 24
_diffrn_reflns_limit_h_min -24
_diffrn_reflns_limit_k_max 26
_diffrn_reflns_limit_k_min -26
_diffrn_reflns_limit_l_max 18
_diffrn_reflns_limit_l_min -25
_diffrn_reflns_number 67462
_diffrn_reflns_point_group_measured_fraction_full 0.999
_diffrn_reflns_point_group_measured_fraction_max 0.958
_diffrn_reflns_theta_full 67.684
_diffrn_reflns_theta_max 72.966
_diffrn_reflns_theta_min 2.978
_diffrn_source 'micro-focus sealed X-ray tube'
_diffrn_source_type 'SuperNova (Cu) X-ray Source'
_exptl_absorpt_coefficient_mu 1.496
_exptl_absorpt_correction_T_max 1.000
_exptl_absorpt_correction_T_min 0.366
_exptl_absorpt_correction_type gaussian
_exptl_absorpt_process_details
;
CrysAlisPro 1.171.40.67a (Rigaku Oxford Diffraction, 2019)
Numerical absorption correction based on gaussian integration over
			a multifaceted crystal model
Empirical absorption correction using spherical harmonics,
 implemented in SCALE3 ABSPACK scaling algorithm.
;
_exptl_crystal_colour 'clear colourless'
_exptl_crystal_colour_lustre clear
_exptl_crystal_colour_primary colourless
_exptl_crystal_density_diffrn 1.468
_exptl_crystal_description block
_exptl_crystal_F_000 3928
_exptl_crystal_size_max 0.51
_exptl_crystal_size_mid 0.321
_exptl_crystal_size_min 0.155
_refine_diff_density_max 0.630
_refine_diff_density_min -0.541
_refine_diff_density_rms 0.074
_refine_ls_extinction_method none
_refine_ls_goodness_of_fit_ref 1.149
_refine_ls_hydrogen_treatment constr
_refine_ls_matrix_type full
_refine_ls_number_parameters 1379
_refine_ls_number_reflns 16934
_refine_ls_number_restraints 2929
_refine_ls_restrained_S_all 1.089
_refine_ls_R_factor_all 0.0759
_refine_ls_R_factor_gt 0.0707
_refine_ls_shift/su_max 0.000
_refine_ls_shift/su_mean 0.000
_refine_ls_structure_factor_coef Fsqd
_refine_ls_weighting_details 'w=1/[\s^2^(Fo^2^)+(0.1247P)^2^+13.4413P] where P=(Fo^2^+2Fc^2^)/3'
_refine_ls_weighting_scheme calc
_refine_ls_wR_factor_gt 0.2100
_refine_ls_wR_factor_ref 0.2217
_reflns_Friedel_coverage 0.000
_reflns_number_gt 15886
_reflns_number_total 16934
_reflns_threshold_expression 'I > 2\s(I)'
_cod_data_source_file d1cc01691a2.cif
_cod_data_source_block hasj200320a
_cod_depositor_comments 'Adding full bibliography for 7128228--7128235.cif.'
_cod_database_code 7128235
_shelx_shelxl_version_number 2016/6
_chemical_oxdiff_formula C79H87AlF36Mg2N4O4
_shelx_space_group_comment
;
The symmetry employed for this shelxl refinement is uniquely defined
by the following loop, which should always be used as a source of
symmetry information in preference to the above space-group names.
They are only intended as comments.
;
_shelx_estimated_absorpt_t_max 0.801
_shelx_estimated_absorpt_t_min 0.516
_reflns_odcompleteness_completeness 99.80
_reflns_odcompleteness_iscentric 1
_reflns_odcompleteness_theta 66.97
_olex2_refinement_description
;
1. Twinned data refinement
 Scales: 0.8784(9)
 0.1216(9)
2. Fixed Uiso
 At 1.2 times of:
  All C(H) groups
 At 1.5 times of:
  All C(H,H,H) groups
3. Restrained distances
 C79A-C76 \\sim C79-C76 \\sim C77A-C76 \\sim C77-C76 \\sim C78A-C76 \\sim
C78-C76
 with sigma of 0.02
 F29A-C77A \\sim F28A-C77A \\sim F30A-C77A \\sim F28-C77 \\sim F30-C77 \\sim
F29-C77 \\sim F32A-C78A ~
 F31A-C78A \\sim F33A-C78A \\sim F33-C78 \\sim F31-C78 \\sim F32-C78 \\sim
F35A-C79A \\sim F35-C79 ~
 F36A-C79A \\sim F36-C79 \\sim F34-C79 \\sim F34A-C79A \\sim F26A-C75 \\sim
F26-C75 \\sim F25-C75 ~
 F25A-C75 \\sim F27A-C75 \\sim F27-C75 \\sim F23-C74 \\sim F23A-C74 \\sim
F22-C74 \\sim F22A-C74 \\sim F24-
 C74 \\sim F24A-C74 \\sim F21A-C73 \\sim F21-C73 \\sim F20-C73 \\sim F20A-C73
\\sim F19-C73 \\sim F19A-C73
 with sigma of 0.02
 F30A-F29A \\sim F29A-F28A \\sim F29A-F28A \\sim F31A-F33A \\sim F33A-F32A
\\sim F32A-F31A \\sim F36A-
 F35A \\sim F35A-F34A \\sim F34A-F36A
 with sigma of 0.02
4. Uiso/Uaniso restraints and constraints
F2 \\sim C76 \\sim F28 \\sim F29 \\sim F30 \\sim F31 \\sim F32 \\sim F33 \\sim
F34 \\sim F35 \\sim F36 \\sim C77 \\sim C78 \\sim C79 \\sim F28A \\sim F29A
\\sim F30A \\sim F31A \\sim F32A \\sim F33A \\sim F34A \\sim F35A \\sim F36A
\\sim C77A \\sim C78A \\sim C79A: within 4A with sigma of 0.02 and sigma for
terminal atoms of 0.04 within 4A
C73 \\sim C74 \\sim C75 \\sim F19 \\sim F20 \\sim F21 \\sim F22 \\sim F23 \\sim
F24 \\sim F25 \\sim F26 \\sim F27 \\sim F19A \\sim F20A \\sim F21A \\sim F22A
\\sim F23A \\sim F24A \\sim F25A \\sim F26A \\sim F27A: within 3A with sigma of
0.02 and sigma for terminal atoms of 0.04 within 3A
C61 \\sim C62 \\sim C63 \\sim C61A \\sim C62A \\sim C63A: within 3A with sigma
of 0.02 and sigma for terminal atoms of 0.04 within 3A
5. Others
 Sof(F25A)=Sof(F26A)=Sof(F27A)=1-FVAR(1)
 Sof(F25)=Sof(F26)=Sof(F27)=FVAR(1)
 Sof(F19A)=Sof(F20A)=Sof(F21A)=1-FVAR(2)
 Sof(F19)=Sof(F20)=Sof(F21)=FVAR(2)
 Sof(F22A)=Sof(F23A)=Sof(F24A)=1-FVAR(3)
 Sof(F22)=Sof(F23)=Sof(F24)=FVAR(3)
 Sof(F28A)=Sof(F29A)=Sof(F30A)=Sof(F31A)=Sof(F32A)=Sof(F33A)=Sof(F34A)=
 Sof(F35A)=Sof(F36A)=Sof(C77A)=Sof(C78A)=Sof(C79A)=1-FVAR(4)
 Sof(F28)=Sof(F29)=Sof(F30)=Sof(F31)=Sof(F32)=Sof(F33)=Sof(F34)=Sof(F35)=
 Sof(F36)=Sof(C77)=Sof(C78)=Sof(C79)=FVAR(4)
 Sof(C61A)=Sof(H61A)=Sof(C62A)=Sof(H62D)=Sof(H62E)=Sof(H62F)=Sof(C63A)=
 Sof(H63D)=Sof(H63E)=Sof(H63F)=1-FVAR(5)
 Sof(C61)=Sof(H61)=Sof(C62)=Sof(H62A)=Sof(H62B)=Sof(H62C)=Sof(C63)=Sof(H63A)=
 Sof(H63B)=Sof(H63C)=FVAR(5)
6.a Ternary CH refined with riding coordinates:
 C17(H17), C20(H20), C29(H29), C32(H32), C46(H46), C49(H49), C58(H58),
 C61(H61), C61A(H61A)
6.b Aromatic/amide H refined with riding coordinates:
 C1(H1), C2(H2), C3(H3), C4(H4), C5(H5), C8(H8), C13(H13), C14(H14), C15(H15),
 C25(H25), C26(H26), C27(H27), C37(H37), C42(H42), C43(H43), C44(H44), C54(H54),
  C55(H55), C56(H56)
6.c Idealised Me refined as rotating group:
 C6(H6A,H6B,H6C), C10(H10A,H10B,H10C), C18(H18A,H18B,H18C), C19(H19A,H19B,
 H19C), C21(H21A,H21B,H21C), C22(H22A,H22B,H22C), C30(H30A,H30B,H30C), C31(H31A,
 H31B,H31C), C33(H33A,H33B,H33C), C34(H34A,H34B,H34C), C35(H35A,H35B,H35C),
 C39(H39A,H39B,H39C), C47(H47A,H47B,H47C), C48(H48A,H48B,H48C), C50(H50A,H50B,
 H50C), C51(H51A,H51B,H51C), C59(H59A,H59B,H59C), C60(H60A,H60B,H60C), C62(H62A,
 H62B,H62C), C63(H63A,H63B,H63C), C62A(H62D,H62E,H62F), C63A(H63D,H63E,H63F)
;
_olex2_date_sample_data_collection 2020-03-20
_olex2_submission_special_instructions 'No special instructions were received'
_oxdiff_exptl_absorpt_empirical_details
;
Empirical correction (ABSPACK) includes:
- Absorption correction using spherical harmonics
- Frame scaling
;
_oxdiff_exptl_absorpt_empirical_full_max 1.134
_oxdiff_exptl_absorpt_empirical_full_min 0.820

loop_
_space_group_symop_operation_xyz
'x, y, z'
'-x+1/2, y+1/2, -z+1/2'
'-x, -y, -z'
'x-1/2, -y-1/2, z-1/2'

loop_
_atom_site_label
_atom_site_type_symbol
_atom_site_fract_x
_atom_site_fract_y
_atom_site_fract_z
_atom_site_U_iso_or_equiv
_atom_site_adp_type
_atom_site_occupancy
_atom_site_site_symmetry_order
_atom_site_calc_flag
_atom_site_refinement_flags_posn
_atom_site_refinement_flags_adp
_atom_site_refinement_flags_occupancy
_atom_site_disorder_assembly
_atom_site_disorder_group
Al1 Al 0.72783(5) 0.73716(4) 0.25112(5) 0.0190(2) Uani 1 1 d . . . . .
F1 F 0.86138(12) 0.78515(13) 0.33448(13) 0.0395(6) Uani 1 1 d . . . . .
F2 F 0.83384(13) 0.74349(12) 0.42599(13) 0.0399(6) Uani 1 1 d . U . . .
F3 F 0.85709(13) 0.83995(13) 0.42285(14) 0.0448(6) Uani 1 1 d . . . . .
F4 F 0.70027(13) 0.74164(11) 0.45281(12) 0.0348(5) Uani 1 1 d . . . . .
F5 F 0.73841(13) 0.82724(11) 0.49037(11) 0.0374(5) Uani 1 1 d . . . . .
F6 F 0.64709(12) 0.82533(12) 0.43029(12) 0.0362(5) Uani 1 1 d . . . . .
F7 F 0.68548(13) 0.88281(10) 0.31661(12) 0.0361(5) Uani 1 1 d . . . . .
F8 F 0.79366(13) 0.88892(11) 0.30697(13) 0.0384(5) Uani 1 1 d . . . . .
F9 F 0.74723(16) 0.91622(10) 0.39775(13) 0.0435(6) Uani 1 1 d . . . . .
F10 F 0.75076(15) 0.91375(11) 0.07848(13) 0.0436(6) Uani 1 1 d . . . . .
F11 F 0.80613(13) 0.91570(11) 0.17018(14) 0.0416(6) Uani 1 1 d . . . . .
F12 F 0.69745(12) 0.90824(10) 0.16996(13) 0.0357(5) Uani 1 1 d . . . . .
F13 F 0.64988(12) 0.81954(13) 0.08581(13) 0.0396(5) Uani 1 1 d . . . . .
F14 F 0.70115(15) 0.73234(11) 0.09380(13) 0.0415(6) Uani 1 1 d . . . . .
F15 F 0.73490(15) 0.79983(13) 0.02379(12) 0.0437(6) Uani 1 1 d . . . . .
F16 F 0.85901(13) 0.83413(13) 0.07464(14) 0.0470(7) Uani 1 1 d . . . . .
F17 F 0.83744(14) 0.74157(12) 0.10506(13) 0.0415(6) Uani 1 1 d . . . . .
F18 F 0.87343(13) 0.80753(14) 0.17593(15) 0.0463(6) Uani 1 1 d . . . . .
O1 O 0.72608(13) 0.76671(11) 0.33009(12) 0.0236(5) Uani 1 1 d . . . . .
O2 O 0.74077(13) 0.79878(11) 0.19879(13) 0.0247(5) Uani 1 1 d . . . . .
O3 O 0.65146(13) 0.69983(11) 0.23682(13) 0.0243(5) Uani 1 1 d . . . . .
O4 O 0.79298(13) 0.68545(11) 0.23906(13) 0.0259(5) Uani 1 1 d . . . . .
C64 C 0.75131(18) 0.80748(15) 0.37380(17) 0.0218(7) Uani 1 1 d . . . . .
C65 C 0.8272(2) 0.79413(18) 0.3894(2) 0.0300(8) Uani 1 1 d . . . . .
C66 C 0.7090(2) 0.80042(17) 0.43813(19) 0.0281(8) Uani 1 1 d . . . . .
C67 C 0.7443(2) 0.87494(17) 0.3485(2) 0.0303(8) Uani 1 1 d . . . . .
C68 C 0.75846(18) 0.81846(16) 0.13921(18) 0.0251(7) Uani 1 1 d . . . . .
C69 C 0.7531(2) 0.88986(17) 0.1393(2) 0.0316(8) Uani 1 1 d . . . . .
C70 C 0.7106(2) 0.79232(19) 0.0842(2) 0.0316(8) Uani 1 1 d . . . . .
C71 C 0.8334(2) 0.80023(19) 0.1234(2) 0.0339(9) Uani 1 1 d . . . . .
C72 C 0.58359(18) 0.69987(15) 0.24538(19) 0.0254(7) Uani 1 1 d . . . . .
C73 C 0.5657(2) 0.66392(18) 0.3091(2) 0.0371(9) Uani 1 1 d D U . . .
C74 C 0.55022(19) 0.66720(18) 0.1850(2) 0.0341(8) Uani 1 1 d D U . . .
C75 C 0.55427(18) 0.76651(17) 0.25041(19) 0.0299(7) Uani 1 1 d D U . . .
C76 C 0.81601(19) 0.62736(16) 0.24573(19) 0.0291(7) Uani 1 1 d D U . . .
F19 F 0.6067(4) 0.6814(3) 0.3590(2) 0.0439(15) Uani 0.735(17) 1 d D U P A 1
F20 F 0.5745(5) 0.6040(2) 0.3008(4) 0.0525(16) Uani 0.735(17) 1 d D U P A 1
F21 F 0.5015(2) 0.6735(4) 0.3272(3) 0.0509(15) Uani 0.735(17) 1 d D U P A 1
F22 F 0.5518(4) 0.7052(4) 0.1328(3) 0.0382(15) Uani 0.72(3) 1 d D U P B 1
F23 F 0.4850(3) 0.6540(5) 0.1961(6) 0.049(2) Uani 0.72(3) 1 d D U P B 1
F24 F 0.5828(4) 0.6163(3) 0.1695(5) 0.0426(17) Uani 0.72(3) 1 d D U P B 1
F25 F 0.5689(3) 0.7906(2) 0.3104(3) 0.0352(12) Uani 0.749(17) 1 d D U P C 1
F26 F 0.4877(2) 0.7706(3) 0.2424(4) 0.0383(13) Uani 0.749(17) 1 d D U P C 1
F27 F 0.5842(3) 0.80334(19) 0.2073(3) 0.0380(16) Uani 0.749(17) 1 d D U P C 1
F28 F 0.92509(18) 0.67488(18) 0.2389(3) 0.0594(11) Uani 0.895(5) 1 d D U P D 1
F29 F 0.8907(2) 0.6266(2) 0.1539(3) 0.0601(14) Uani 0.895(5) 1 d D U P D 1
F30 F 0.92505(18) 0.57618(16) 0.2383(2) 0.0564(10) Uani 0.895(5) 1 d D U P D 1
F31 F 0.7550(3) 0.6073(3) 0.1474(2) 0.0530(14) Uani 0.895(5) 1 d D U P D 1
F32 F 0.7145(2) 0.5683(2) 0.2345(2) 0.0531(11) Uani 0.895(5) 1 d D U P D 1
F33 F 0.8044(2) 0.52883(17) 0.1923(3) 0.0487(11) Uani 0.895(5) 1 d D U P D 1
F34 F 0.8239(3) 0.54532(17) 0.32410(19) 0.0572(11) Uani 0.895(5) 1 d D U P D 1
F35 F 0.7604(3) 0.6229(2) 0.3474(2) 0.0537(12) Uani 0.895(5) 1 d D U P D 1
F36 F 0.8664(3) 0.6339(3) 0.3513(2) 0.0649(16) Uani 0.895(5) 1 d D U P D 1
C77 C 0.8905(3) 0.6259(2) 0.2189(3) 0.0439(12) Uani 0.895(5) 1 d D U P D 1
C78 C 0.7722(3) 0.58190(19) 0.2040(2) 0.0377(11) Uani 0.895(5) 1 d D U P D 1
C79 C 0.8167(3) 0.6066(2) 0.3180(2) 0.0421(12) Uani 0.895(5) 1 d D U P D 1
F19A F 0.5748(11) 0.6984(7) 0.3620(6) 0.047(3) Uani 0.265(17) 1 d D U P A 2
F20A F 0.6017(10) 0.6122(7) 0.3143(9) 0.048(4) Uani 0.265(17) 1 d D U P A 2
F21A F 0.5006(6) 0.6446(10) 0.3096(9) 0.053(4) Uani 0.265(17) 1 d D U P A 2
F22A F 0.5758(13) 0.6837(12) 0.1284(5) 0.042(4) Uani 0.28(3) 1 d D U P B 2
F23A F 0.4828(7) 0.6686(12) 0.1809(13) 0.038(4) Uani 0.28(3) 1 d D U P B 2
F24A F 0.5658(13) 0.6065(6) 0.1882(13) 0.046(4) Uani 0.28(3) 1 d D U P B 2
F25A F 0.5883(9) 0.8001(7) 0.2902(11) 0.040(4) Uani 0.251(17) 1 d D U P C 2
F26A F 0.4890(7) 0.7636(10) 0.2683(12) 0.044(4) Uani 0.251(17) 1 d D U P C 2
F27A F 0.5533(10) 0.7894(6) 0.1886(6) 0.041(3) Uani 0.251(17) 1 d D U P C 2
F28A F 0.9205(17) 0.6717(14) 0.2718(16) 0.045(5) Uani 0.105(5) 1 d D U P D 2
F29A F 0.879(3) 0.6281(18) 0.3542(16) 0.048(5) Uani 0.105(5) 1 d D U P D 2
F30A F 0.9168(16) 0.5744(12) 0.2781(17) 0.048(4) Uani 0.105(5) 1 d D U P D 2
F31A F 0.7644(19) 0.601(2) 0.136(2) 0.048(6) Uani 0.105(5) 1 d D U P D 2
F32A F 0.8688(18) 0.6167(17) 0.148(2) 0.045(5) Uani 0.105(5) 1 d D U P D 2
F33A F 0.826(2) 0.5355(14) 0.185(3) 0.048(5) Uani 0.105(5) 1 d D U P D 2
F34A F 0.7911(18) 0.5435(13) 0.3261(16) 0.047(5) Uani 0.105(5) 1 d D U P D 2
F35A F 0.7363(19) 0.6250(17) 0.3391(17) 0.046(5) Uani 0.105(5) 1 d D U P D 2
F36A F 0.7144(18) 0.5681(17) 0.2598(16) 0.048(5) Uani 0.105(5) 1 d D U P D 2
C77A C 0.8810(12) 0.6252(11) 0.2892(15) 0.048(4) Uani 0.105(5) 1 d D U P D 2
C78A C 0.8155(16) 0.5950(13) 0.1788(10) 0.048(4) Uani 0.105(5) 1 d D U P D 2
C79A C 0.7672(12) 0.5919(11) 0.2930(13) 0.048(4) Uani 0.105(5) 1 d D U P D 2
Mg1 Mg 0.14582(5) 0.44159(5) 0.24736(6) 0.0216(2) Uani 1 1 d . . . . .
Mg2 Mg 0.36362(5) 0.44671(5) 0.25127(6) 0.0224(2) Uani 1 1 d . . . . .
N1 N 0.07898(15) 0.44281(12) 0.32033(14) 0.0204(6) Uani 1 1 d . . . . .
N2 N 0.07873(15) 0.44386(12) 0.17322(14) 0.0205(6) Uani 1 1 d . . . . .
N3 N 0.42900(15) 0.45205(13) 0.32718(15) 0.0212(6) Uani 1 1 d . . . . .
N4 N 0.43250(15) 0.44951(13) 0.18058(15) 0.0217(6) Uani 1 1 d . . . . .
C1 C 0.25499(18) 0.40786(19) 0.1993(2) 0.0304(8) Uani 1 1 d . . . . .
H1 H 0.255355 0.379881 0.163386 0.036 Uiso 1 1 calc R U . . .
C2 C 0.25381(18) 0.47201(19) 0.19446(19) 0.0294(8) Uani 1 1 d . . . . .
H2 H 0.253176 0.495055 0.154705 0.035 Uiso 1 1 calc R U . . .
C3 C 0.25370(17) 0.49670(16) 0.2590(2) 0.0275(7) Uani 1 1 d . . . . .
H3 H 0.253109 0.539160 0.270012 0.033 Uiso 1 1 calc R U . . .
C4 C 0.25465(18) 0.44689(17) 0.30459(18) 0.0262(7) Uani 1 1 d . . . . .
H4 H 0.254661 0.449905 0.351270 0.031 Uiso 1 1 calc R U . . .
C5 C 0.25556(17) 0.39171(17) 0.2668(2) 0.0283(8) Uani 1 1 d . . . . .
H5 H 0.256408 0.351077 0.283997 0.034 Uiso 1 1 calc R U . . .
C6 C -0.03717(18) 0.43702(17) 0.36550(18) 0.0257(7) Uani 1 1 d . . . . .
H6A H -0.012598 0.425989 0.406085 0.039 Uiso 1 1 calc R U . . .
H6B H -0.072528 0.406278 0.356377 0.039 Uiso 1 1 calc R U . . .
H6C H -0.058313 0.477514 0.370775 0.039 Uiso 1 1 calc R U . . .
C7 C 0.01205(18) 0.43897(14) 0.30887(18) 0.0214(7) Uani 1 1 d . . . . .
C8 C -0.01811(16) 0.43745(15) 0.24572(18) 0.0223(6) Uani 1 1 d . . . . .
H8 H -0.066082 0.431844 0.245103 0.027 Uiso 1 1 calc R U . . .
C9 C 0.01178(17) 0.44296(14) 0.18330(17) 0.0208(6) Uani 1 1 d . . . . .
C10 C -0.03774(18) 0.44955(18) 0.12576(18) 0.0267(7) Uani 1 1 d . . . . .
H10A H -0.053068 0.492348 0.122613 0.040 Uiso 1 1 calc R U . . .
H10B H -0.077091 0.422683 0.132647 0.040 Uiso 1 1 calc R U . . .
H10C H -0.015035 0.437865 0.084880 0.040 Uiso 1 1 calc R U . . .
C11 C 0.10338(17) 0.45203(16) 0.38666(17) 0.0222(7) Uani 1 1 d . . . . .
C12 C 0.09914(18) 0.51105(17) 0.41556(19) 0.0268(7) Uani 1 1 d . . . . .
C13 C 0.1293(2) 0.52012(19) 0.4774(2) 0.0344(8) Uani 1 1 d . . . . .
H13 H 0.127433 0.559641 0.497189 0.041 Uiso 1 1 calc R U . . .
C14 C 0.1619(2) 0.4726(2) 0.5102(2) 0.0363(9) Uani 1 1 d . . . . .
H14 H 0.182879 0.479890 0.551901 0.044 Uiso 1 1 calc R U . . .
C15 C 0.1640(2) 0.41453(19) 0.4826(2) 0.0331(8) Uani 1 1 d . . . . .
H15 H 0.185403 0.381923 0.506118 0.040 Uiso 1 1 calc R U . . .
C16 C 0.13501(19) 0.40314(17) 0.42061(18) 0.0256(7) Uani 1 1 d . . . . .
C17 C 0.0635(2) 0.56412(17) 0.3804(2) 0.0322(8) Uani 1 1 d . . . . .
H17 H 0.030785 0.545903 0.347800 0.039 Uiso 1 1 calc R U . . .
C18 C 0.0225(3) 0.6044(2) 0.4271(3) 0.0525(13) Uani 1 1 d . . . . .
H18A H 0.053661 0.626274 0.457034 0.079 Uiso 1 1 calc R U . . .
H18B H -0.008254 0.578542 0.452785 0.079 Uiso 1 1 calc R U . . .
H18C H -0.004135 0.634278 0.401508 0.079 Uiso 1 1 calc R U . . .
C19 C 0.1141(3) 0.6028(2) 0.3421(3) 0.0583(15) Uani 1 1 d . . . . .
H19A H 0.089314 0.633156 0.315366 0.087 Uiso 1 1 calc R U . . .
H19B H 0.140766 0.576138 0.313345 0.087 Uiso 1 1 calc R U . . .
H19C H 0.144653 0.624147 0.373014 0.087 Uiso 1 1 calc R U . . .
C20 C 0.1364(2) 0.33853(17) 0.3924(2) 0.0301(8) Uani 1 1 d . . . . .
H20 H 0.131851 0.341995 0.343393 0.036 Uiso 1 1 calc R U . . .
C21 C 0.0757(2) 0.30132(19) 0.4171(3) 0.0426(10) Uani 1 1 d . . . . .
H21A H 0.077248 0.299471 0.465312 0.064 Uiso 1 1 calc R U . . .
H21B H 0.077652 0.259552 0.399094 0.064 Uiso 1 1 calc R U . . .
H21C H 0.033233 0.321134 0.402690 0.064 Uiso 1 1 calc R U . . .
C22 C 0.2029(2) 0.3040(2) 0.4076(2) 0.0399(10) Uani 1 1 d . . . . .
H22A H 0.241735 0.331331 0.400276 0.060 Uiso 1 1 calc R U . . .
H22B H 0.206370 0.268078 0.378605 0.060 Uiso 1 1 calc R U . . .
H22C H 0.203071 0.290376 0.453624 0.060 Uiso 1 1 calc R U . . .
C23 C 0.10436(17) 0.45253(16) 0.10782(17) 0.0220(7) Uani 1 1 d . . . . .
C24 C 0.11054(18) 0.51215(16) 0.08152(18) 0.0240(7) Uani 1 1 d . . . . .
C25 C 0.1424(2) 0.51931(18) 0.02103(19) 0.0309(8) Uani 1 1 d . . . . .
H25 H 0.147288 0.559388 0.003080 0.037 Uiso 1 1 calc R U . . .
C26 C 0.1668(2) 0.4696(2) -0.0133(2) 0.0335(8) Uani 1 1 d . . . . .
H26 H 0.188434 0.475489 -0.054430 0.040 Uiso 1 1 calc R U . . .
C27 C 0.1598(2) 0.41099(19) 0.01224(19) 0.0314(8) Uani 1 1 d . . . . .
H27 H 0.176326 0.376849 -0.012019 0.038 Uiso 1 1 calc R U . . .
C28 C 0.12913(18) 0.40106(16) 0.07262(18) 0.0250(7) Uani 1 1 d . . . . .
C29 C 0.0828(2) 0.56842(16) 0.1165(2) 0.0292(8) Uani 1 1 d . . . . .
H29 H 0.056338 0.553983 0.155318 0.035 Uiso 1 1 calc R U . . .
C30 C 0.0344(2) 0.6050(2) 0.0715(2) 0.0400(10) Uani 1 1 d . . . . .
H30A H 0.013703 0.638503 0.096651 0.060 Uiso 1 1 calc R U . . .
H30B H -0.001364 0.577753 0.054450 0.060 Uiso 1 1 calc R U . . .
H30C H 0.059991 0.622261 0.034649 0.060 Uiso 1 1 calc R U . . .
C31 C 0.1407(2) 0.60990(18) 0.1420(2) 0.0380(9) Uani 1 1 d . . . . .
H31A H 0.167734 0.624354 0.104815 0.057 Uiso 1 1 calc R U . . .
H31B H 0.169889 0.586524 0.172421 0.057 Uiso 1 1 calc R U . . .
H31C H 0.121344 0.645295 0.165119 0.057 Uiso 1 1 calc R U . . .
C32 C 0.1198(2) 0.33614(17) 0.0986(2) 0.0325(8) Uani 1 1 d . . . . .
H32 H 0.120433 0.338057 0.147849 0.039 Uiso 1 1 calc R U . . .
C33 C 0.0519(2) 0.3094(2) 0.0768(3) 0.0462(11) Uani 1 1 d . . . . .
H33A H 0.014934 0.335855 0.092271 0.069 Uiso 1 1 calc R U . . .
H33B H 0.046658 0.268115 0.095353 0.069 Uiso 1 1 calc R U . . .
H33C H 0.050092 0.307047 0.028578 0.069 Uiso 1 1 calc R U . . .
C34 C 0.1771(3) 0.2924(2) 0.0771(3) 0.0471(11) Uani 1 1 d . . . . .
H34A H 0.172418 0.283759 0.029928 0.071 Uiso 1 1 calc R U . . .
H34B H 0.174036 0.253805 0.101931 0.071 Uiso 1 1 calc R U . . .
H34C H 0.221416 0.311656 0.085902 0.071 Uiso 1 1 calc R U . . .
C35 C 0.54261(18) 0.46928(17) 0.37767(18) 0.0264(7) Uani 1 1 d . . . . .
H35A H 0.518441 0.489840 0.413454 0.040 Uiso 1 1 calc R U . . .
H35B H 0.582319 0.493862 0.365386 0.040 Uiso 1 1 calc R U . . .
H35C H 0.557626 0.428510 0.392387 0.040 Uiso 1 1 calc R U . . .
C36 C 0.49539(17) 0.46255(14) 0.31863(17) 0.0204(6) Uani 1 1 d . . . . .
C37 C 0.52642(16) 0.46660(15) 0.25658(18) 0.0227(7) Uani 1 1 d . . . . .
H37 H 0.573626 0.476136 0.257844 0.027 Uiso 1 1 calc R U . . .
C38 C 0.49866(17) 0.45880(15) 0.19339(18) 0.0221(7) Uani 1 1 d . . . . .
C39 C 0.54837(18) 0.46147(18) 0.13735(19) 0.0276(7) Uani 1 1 d . . . . .
H39A H 0.546105 0.423022 0.112241 0.041 Uiso 1 1 calc R U . . .
H39B H 0.594591 0.467097 0.155015 0.041 Uiso 1 1 calc R U . . .
H39C H 0.536708 0.496041 0.108375 0.041 Uiso 1 1 calc R U . . .
C40 C 0.40527(17) 0.44254(16) 0.39331(17) 0.0218(7) Uani 1 1 d . . . . .
C41 C 0.37338(18) 0.49075(17) 0.42725(18) 0.0252(7) Uani 1 1 d . . . . .
C42 C 0.3468(2) 0.4783(2) 0.48895(19) 0.0317(8) Uani 1 1 d . . . . .
H42 H 0.324812 0.510300 0.512364 0.038 Uiso 1 1 calc R U . . .
C43 C 0.3514(2) 0.4208(2) 0.5172(2) 0.0347(9) Uani 1 1 d . . . . .
H43 H 0.332301 0.413317 0.559210 0.042 Uiso 1 1 calc R U . . .
C44 C 0.3841(2) 0.37385(19) 0.4837(2) 0.0338(9) Uani 1 1 d . . . . .
H44 H 0.387788 0.334414 0.503613 0.041 Uiso 1 1 calc R U . . .
C45 C 0.41163(19) 0.38336(17) 0.42171(19) 0.0267(7) Uani 1 1 d . . . . .
C46 C 0.3700(2) 0.55566(17) 0.40027(19) 0.0319(8) Uani 1 1 d . . . . .
H46 H 0.381835 0.554188 0.352517 0.038 Uiso 1 1 calc R U . . .
C47 C 0.4221(2) 0.59676(19) 0.4356(2) 0.0407(10) Uani 1 1 d . . . . .
H47A H 0.412331 0.597795 0.482781 0.061 Uiso 1 1 calc R U . . .
H47B H 0.419467 0.638518 0.417562 0.061 Uiso 1 1 calc R U . . .
H47C H 0.467999 0.580277 0.428955 0.061 Uiso 1 1 calc R U . . .
C48 C 0.2992(2) 0.5843(2) 0.4062(2) 0.0405(10) Uani 1 1 d . . . . .
H48A H 0.264952 0.555683 0.388689 0.061 Uiso 1 1 calc R U . . .
H48B H 0.297428 0.622768 0.381051 0.061 Uiso 1 1 calc R U . . .
H48C H 0.289805 0.592844 0.452608 0.061 Uiso 1 1 calc R U . . .
C49 C 0.4473(2) 0.33096(17) 0.3860(2) 0.0322(8) Uani 1 1 d . . . . .
H49 H 0.483851 0.349725 0.358683 0.039 Uiso 1 1 calc R U . . .
C50 C 0.4817(2) 0.2853(2) 0.4330(3) 0.0418(10) Uani 1 1 d . . . . .
H50A H 0.511157 0.307600 0.464083 0.063 Uiso 1 1 calc R U . . .
H50B H 0.509228 0.256261 0.407614 0.063 Uiso 1 1 calc R U . . .
H50C H 0.446933 0.262659 0.457299 0.063 Uiso 1 1 calc R U . . .
C51 C 0.3990(3) 0.2972(2) 0.3391(3) 0.0489(12) Uani 1 1 d . . . . .
H51A H 0.362389 0.277963 0.364272 0.073 Uiso 1 1 calc R U . . .
H51B H 0.424142 0.265420 0.315287 0.073 Uiso 1 1 calc R U . . .
H51C H 0.379306 0.326494 0.307500 0.073 Uiso 1 1 calc R U . . .
C52 C 0.40925(17) 0.44076(16) 0.11360(18) 0.0235(7) Uani 1 1 d . . . . .
C53 C 0.39120(18) 0.49179(18) 0.07471(18) 0.0256(7) Uani 1 1 d . . . . .
C54 C 0.3594(2) 0.4809(2) 0.0135(2) 0.0329(8) Uani 1 1 d . . . . .
H54 H 0.345419 0.514786 -0.012980 0.040 Uiso 1 1 calc R U . . .
C55 C 0.3480(2) 0.4217(2) -0.0089(2) 0.0374(9) Uani 1 1 d . . . . .
H55 H 0.325570 0.415093 -0.050039 0.045 Uiso 1 1 calc R U . . .
C56 C 0.3691(2) 0.3723(2) 0.0283(2) 0.0376(9) Uani 1 1 d . . . . .
H56 H 0.362426 0.331821 0.011756 0.045 Uiso 1 1 calc R U . . .
C57 C 0.4001(2) 0.38009(18) 0.0896(2) 0.0322(8) Uani 1 1 d . . . . .
C58 C 0.40742(19) 0.55754(17) 0.09537(19) 0.0274(7) Uani 1 1 d . . . . .
H58 H 0.434193 0.555846 0.137519 0.033 Uiso 1 1 calc R U . . .
C59 C 0.3435(2) 0.5961(2) 0.1074(3) 0.0400(10) Uani 1 1 d . . . . .
H59A H 0.312878 0.593019 0.069146 0.060 Uiso 1 1 calc R U . . .
H59B H 0.356545 0.639185 0.114161 0.060 Uiso 1 1 calc R U . . .
H59C H 0.320332 0.580828 0.146629 0.060 Uiso 1 1 calc R U . . .
C60 C 0.4514(2) 0.58931(19) 0.0437(2) 0.0335(8) Uani 1 1 d . . . . .
H60A H 0.492992 0.565282 0.036857 0.050 Uiso 1 1 calc R U . . .
H60B H 0.463616 0.630645 0.059007 0.050 Uiso 1 1 calc R U . . .
H60C H 0.425893 0.592328 0.002053 0.050 Uiso 1 1 calc R U . . .
C61 C 0.4292(5) 0.3248(4) 0.1266(5) 0.038(2) Uani 0.827(15) 1 d . U P E 1
H61 H 0.455513 0.340205 0.165661 0.046 Uiso 0.827(15) 1 calc R U P E 1
C62 C 0.4774(3) 0.2866(3) 0.0841(4) 0.0493(19) Uani 0.827(15) 1 d . U P E 1
H62A H 0.500032 0.255421 0.111475 0.074 Uiso 0.827(15) 1 calc R U P E 1
H62B H 0.511709 0.313577 0.064633 0.074 Uiso 0.827(15) 1 calc R U P E 1
H62C H 0.451286 0.266260 0.048858 0.074 Uiso 0.827(15) 1 calc R U P E 1
C63 C 0.3714(5) 0.2821(4) 0.1517(5) 0.052(2) Uani 0.827(15) 1 d . U P E 1
H63A H 0.345133 0.266192 0.114055 0.078 Uiso 0.827(15) 1 calc R U P E 1
H63B H 0.341205 0.305535 0.180523 0.078 Uiso 0.827(15) 1 calc R U P E 1
H63C H 0.391311 0.247661 0.176394 0.078 Uiso 0.827(15) 1 calc R U P E 1
C61A C 0.406(2) 0.326(3) 0.136(3) 0.041(7) Uani 0.173(15) 1 d . U P E 2
H61A H 0.396402 0.340414 0.181183 0.049 Uiso 0.173(15) 1 calc R U P E 2
C62A C 0.4780(17) 0.3068(15) 0.133(2) 0.054(7) Uani 0.173(15) 1 d . U P E 2
H62D H 0.489928 0.296616 0.087815 0.081 Uiso 0.173(15) 1 calc R U P E 2
H62E H 0.484844 0.270693 0.161371 0.081 Uiso 0.173(15) 1 calc R U P E 2
H62F H 0.506947 0.340552 0.149055 0.081 Uiso 0.173(15) 1 calc R U P E 2
C63A C 0.365(3) 0.275(2) 0.123(3) 0.057(8) Uani 0.173(15) 1 d . U P E 2
H63D H 0.317980 0.288465 0.115356 0.086 Uiso 0.173(15) 1 calc R U P E 2
H63E H 0.367065 0.246704 0.160138 0.086 Uiso 0.173(15) 1 calc R U P E 2
H63F H 0.381323 0.253884 0.083062 0.086 Uiso 0.173(15) 1 calc R U P E 2

loop_
_atom_site_aniso_label
_atom_site_aniso_U_11
_atom_site_aniso_U_22
_atom_site_aniso_U_33
_atom_site_aniso_U_23
_atom_site_aniso_U_13
_atom_site_aniso_U_12
Al1 0.0228(4) 0.0123(4) 0.0219(5) -0.0002(4) -0.0002(4) 0.0010(3)
F1 0.0260(11) 0.0496(14) 0.0430(14) -0.0078(11) 0.0033(10) 0.0018(10)
F2 0.0378(13) 0.0413(13) 0.0404(13) 0.0019(11) -0.0081(10) 0.0097(10)
F3 0.0332(12) 0.0494(15) 0.0517(15) -0.0192(12) -0.0068(11) -0.0106(11)
F4 0.0448(13) 0.0282(11) 0.0314(12) 0.0030(9) 0.0023(10) -0.0062(10)
F5 0.0481(14) 0.0382(13) 0.0259(11) -0.0095(9) -0.0015(10) -0.0038(11)
F6 0.0307(11) 0.0421(13) 0.0360(12) -0.0036(10) 0.0076(9) 0.0042(10)
F7 0.0398(13) 0.0257(11) 0.0429(13) 0.0045(9) -0.0008(10) 0.0084(9)
F8 0.0457(13) 0.0291(11) 0.0406(13) 0.0017(10) 0.0062(11) -0.0147(10)
F9 0.0665(17) 0.0206(11) 0.0434(14) -0.0107(10) 0.0020(12) -0.0032(11)
F10 0.0581(16) 0.0300(12) 0.0427(14) 0.0183(10) 0.0067(12) 0.0036(11)
F11 0.0397(13) 0.0281(12) 0.0570(16) 0.0047(11) 0.0010(11) -0.0111(10)
F12 0.0364(12) 0.0229(10) 0.0480(14) 0.0046(10) 0.0047(10) 0.0088(9)
F13 0.0310(12) 0.0495(14) 0.0381(13) 0.0009(11) -0.0033(10) 0.0041(10)
F14 0.0569(16) 0.0306(12) 0.0371(13) -0.0048(10) 0.0017(11) -0.0088(11)
F15 0.0556(16) 0.0507(15) 0.0251(12) 0.0023(10) 0.0045(11) 0.0047(12)
F16 0.0357(13) 0.0508(16) 0.0549(16) 0.0189(13) 0.0184(12) 0.0047(11)
F17 0.0458(14) 0.0351(13) 0.0440(14) 0.0043(11) 0.0129(11) 0.0159(11)
F18 0.0266(12) 0.0584(17) 0.0538(16) 0.0065(13) -0.0002(11) 0.0070(11)
O1 0.0276(12) 0.0191(11) 0.0242(12) -0.0036(9) -0.0012(9) -0.0031(9)
O2 0.0291(12) 0.0184(11) 0.0267(12) 0.0029(9) 0.0022(10) 0.0008(9)
O3 0.0256(12) 0.0174(11) 0.0299(13) -0.0009(9) -0.0019(10) -0.0026(9)
O4 0.0301(12) 0.0172(11) 0.0304(13) 0.0013(10) 0.0011(10) 0.0065(9)
C64 0.0259(16) 0.0160(15) 0.0235(16) -0.0042(12) 0.0001(13) -0.0008(12)
C65 0.0271(18) 0.0311(19) 0.032(2) -0.0066(15) -0.0036(15) -0.0035(15)
C66 0.0316(18) 0.0232(17) 0.0293(19) -0.0040(14) 0.0004(15) -0.0009(14)
C67 0.037(2) 0.0204(17) 0.0333(19) -0.0037(14) 0.0040(16) -0.0043(14)
C68 0.0249(17) 0.0204(16) 0.0300(18) 0.0056(14) 0.0025(14) 0.0037(13)
C69 0.0320(19) 0.0229(17) 0.040(2) 0.0066(15) 0.0047(16) 0.0010(15)
C70 0.034(2) 0.0313(19) 0.0290(19) 0.0021(15) 0.0008(15) -0.0006(15)
C71 0.0297(19) 0.034(2) 0.038(2) 0.0076(17) 0.0060(16) 0.0053(15)
C72 0.0282(17) 0.0189(16) 0.0290(18) -0.0004(14) -0.0008(15) -0.0058(13)
C73 0.046(2) 0.0295(19) 0.036(2) 0.0038(16) 0.0025(18) -0.0121(17)
C74 0.0312(19) 0.035(2) 0.036(2) -0.0062(17) -0.0035(16) -0.0066(16)
C75 0.0272(17) 0.0269(17) 0.036(2) 0.0001(16) 0.0019(15) 0.0004(14)
C76 0.0393(19) 0.0164(15) 0.0318(18) -0.0026(14) -0.0010(16) 0.0104(13)
F19 0.066(4) 0.039(2) 0.0266(19) 0.0055(16) -0.001(2) -0.015(2)
F20 0.078(4) 0.0211(19) 0.059(3) 0.0076(18) 0.005(3) -0.017(2)
F21 0.052(2) 0.049(3) 0.052(3) 0.004(2) 0.0206(19) -0.015(2)
F22 0.038(3) 0.043(3) 0.033(2) -0.0018(18) -0.0078(18) 0.001(2)
F23 0.033(2) 0.053(5) 0.059(5) -0.012(3) -0.003(2) -0.017(2)
F24 0.044(3) 0.037(2) 0.046(4) -0.019(2) -0.002(2) -0.003(2)
F25 0.031(2) 0.029(2) 0.046(2) -0.0103(17) 0.0016(18) -0.0038(17)
F26 0.0242(18) 0.040(2) 0.051(3) -0.006(3) -0.0024(18) 0.0034(14)
F27 0.042(3) 0.0220(18) 0.050(3) 0.0096(16) 0.014(2) 0.0045(17)
F28 0.0306(15) 0.0402(17) 0.107(3) -0.004(2) 0.002(2) 0.0078(13)
F29 0.066(3) 0.055(3) 0.060(3) 0.008(2) 0.031(2) 0.026(2)
F30 0.0506(18) 0.0404(16) 0.078(3) 0.0005(17) -0.0009(18) 0.0297(14)
F31 0.082(3) 0.042(2) 0.034(2) -0.0141(16) -0.022(2) 0.017(2)
F32 0.0497(18) 0.0259(15) 0.084(3) -0.004(2) -0.004(2) -0.0051(13)
F33 0.070(3) 0.0236(15) 0.052(2) -0.0150(14) -0.004(2) 0.0143(16)
F34 0.100(3) 0.0293(16) 0.0426(17) 0.0109(13) 0.005(2) 0.026(2)
F35 0.086(3) 0.0369(17) 0.0382(19) 0.0082(15) 0.021(2) 0.020(2)
F36 0.096(4) 0.051(2) 0.046(2) -0.0117(17) -0.038(2) 0.028(2)
C77 0.039(2) 0.031(2) 0.061(3) 0.000(2) 0.003(2) 0.0169(19)
C78 0.049(3) 0.0211(19) 0.042(2) -0.0080(17) -0.007(2) 0.0077(18)
C79 0.067(3) 0.022(2) 0.037(2) 0.0017(18) -0.003(2) 0.016(2)
F19A 0.061(8) 0.051(7) 0.030(5) 0.000(5) 0.010(5) -0.002(6)
F20A 0.062(8) 0.033(6) 0.049(7) 0.022(5) 0.002(6) -0.003(6)
F21A 0.046(6) 0.053(8) 0.059(7) 0.011(6) 0.015(5) -0.013(6)
F22A 0.049(8) 0.050(8) 0.026(5) -0.004(5) -0.004(5) -0.004(7)
F23A 0.028(5) 0.043(9) 0.045(8) -0.010(6) -0.010(4) -0.006(5)
F24A 0.047(8) 0.037(6) 0.054(9) -0.017(5) 0.000(6) 0.006(5)
F25A 0.024(6) 0.020(6) 0.076(9) -0.015(6) -0.004(6) 0.005(4)
F26A 0.027(5) 0.047(7) 0.056(9) -0.002(7) -0.005(6) 0.003(4)
F27A 0.046(7) 0.026(5) 0.051(6) 0.007(4) -0.008(6) -0.001(5)
F28A 0.047(8) 0.037(8) 0.050(9) -0.005(8) 0.000(8) 0.017(7)
F29A 0.057(9) 0.033(9) 0.053(9) -0.008(9) -0.009(9) 0.016(8)
F30A 0.057(8) 0.034(7) 0.053(8) -0.001(8) -0.007(8) 0.025(7)
F31A 0.061(10) 0.032(9) 0.053(10) -0.010(9) 0.002(9) 0.023(9)
F32A 0.059(9) 0.033(8) 0.044(9) -0.015(8) 0.001(9) 0.006(8)
F33A 0.059(9) 0.034(8) 0.053(9) -0.006(8) 0.008(9) 0.019(8)
F34A 0.069(9) 0.024(8) 0.048(8) 0.005(7) 0.002(8) 0.021(8)
F35A 0.065(9) 0.027(8) 0.045(9) 0.011(8) 0.004(9) 0.020(8)
F36A 0.066(9) 0.022(8) 0.055(9) 0.005(8) 0.005(8) 0.009(8)
C77A 0.059(6) 0.032(6) 0.053(6) 0.000(6) -0.005(6) 0.014(6)
C78A 0.059(6) 0.031(6) 0.053(6) -0.003(6) -0.001(6) 0.014(6)
C79A 0.059(6) 0.031(6) 0.053(6) 0.002(6) -0.004(6) 0.015(6)
Mg1 0.0193(5) 0.0219(5) 0.0236(6) 0.0010(4) -0.0001(4) -0.0004(4)
Mg2 0.0184(5) 0.0233(5) 0.0255(6) 0.0003(4) -0.0004(4) -0.0008(4)
N1 0.0232(14) 0.0155(12) 0.0224(14) 0.0006(10) -0.0008(11) -0.0013(10)
N2 0.0235(14) 0.0144(12) 0.0234(14) 0.0010(10) -0.0009(11) -0.0006(10)
N3 0.0226(14) 0.0163(12) 0.0246(14) 0.0003(11) -0.0004(11) 0.0007(10)
N4 0.0230(14) 0.0167(13) 0.0253(14) 0.0004(11) 0.0009(11) -0.0008(10)
C1 0.0182(15) 0.037(2) 0.036(2) -0.0113(16) 0.0002(14) 0.0001(14)
C2 0.0194(15) 0.038(2) 0.0304(18) 0.0097(15) -0.0001(14) -0.0024(14)
C3 0.0172(15) 0.0235(16) 0.042(2) 0.0013(15) -0.0003(14) -0.0010(12)
C4 0.0187(15) 0.0334(18) 0.0267(17) 0.0001(14) -0.0005(13) -0.0006(13)
C5 0.0168(15) 0.0229(16) 0.045(2) 0.0032(15) 0.0003(14) -0.0004(12)
C6 0.0224(16) 0.0290(18) 0.0259(17) -0.0007(14) 0.0035(13) -0.0012(13)
C7 0.0234(16) 0.0136(14) 0.0274(17) 0.0010(12) 0.0028(13) 0.0007(11)
C8 0.0192(14) 0.0172(14) 0.0305(18) -0.0012(13) -0.0008(13) -0.0007(11)
C9 0.0228(16) 0.0121(14) 0.0276(17) 0.0001(12) -0.0027(13) 0.0000(11)
C10 0.0225(16) 0.0309(18) 0.0266(18) 0.0006(14) -0.0027(13) 0.0000(14)
C11 0.0222(16) 0.0222(16) 0.0222(16) -0.0006(13) 0.0031(13) -0.0020(12)
C12 0.0251(17) 0.0247(17) 0.0307(18) -0.0032(14) 0.0044(14) -0.0038(14)
C13 0.040(2) 0.0305(19) 0.032(2) -0.0078(16) 0.0019(16) -0.0087(16)
C14 0.042(2) 0.042(2) 0.0249(19) -0.0004(16) -0.0036(16) -0.0143(18)
C15 0.035(2) 0.035(2) 0.0298(19) 0.0052(16) -0.0039(16) -0.0061(16)
C16 0.0263(17) 0.0267(18) 0.0238(17) 0.0027(14) 0.0013(13) -0.0020(14)
C17 0.0327(19) 0.0212(17) 0.043(2) -0.0061(16) 0.0005(16) 0.0015(15)
C18 0.048(3) 0.045(3) 0.064(3) -0.021(2) -0.003(2) 0.016(2)
C19 0.051(3) 0.034(2) 0.090(4) 0.025(3) 0.016(3) 0.012(2)
C20 0.036(2) 0.0231(17) 0.0306(19) 0.0036(14) -0.0027(15) 0.0044(15)
C21 0.040(2) 0.026(2) 0.062(3) 0.0044(19) -0.005(2) -0.0045(17)
C22 0.042(2) 0.037(2) 0.040(2) 0.0090(18) -0.0018(18) 0.0108(18)
C23 0.0223(16) 0.0204(16) 0.0233(16) -0.0004(13) -0.0024(13) 0.0005(12)
C24 0.0251(16) 0.0212(16) 0.0257(17) 0.0029(13) -0.0007(13) -0.0002(13)
C25 0.0342(19) 0.0288(19) 0.0298(19) 0.0048(15) 0.0031(15) -0.0017(15)
C26 0.0322(19) 0.040(2) 0.0282(19) -0.0002(16) 0.0040(15) 0.0001(16)
C27 0.034(2) 0.0315(19) 0.0284(19) -0.0069(15) 0.0005(15) 0.0050(15)
C28 0.0274(17) 0.0216(17) 0.0258(17) -0.0019(13) -0.0039(14) 0.0022(13)
C29 0.037(2) 0.0183(16) 0.0328(19) 0.0045(14) 0.0049(15) 0.0032(14)
C30 0.037(2) 0.032(2) 0.052(3) 0.0110(19) 0.0036(19) 0.0094(17)
C31 0.045(2) 0.0209(18) 0.049(2) -0.0034(17) -0.0002(19) 0.0021(16)
C32 0.052(2) 0.0184(16) 0.0272(18) -0.0018(14) -0.0017(16) 0.0044(16)
C33 0.040(2) 0.026(2) 0.073(3) 0.007(2) 0.005(2) -0.0065(17)
C34 0.052(3) 0.029(2) 0.060(3) -0.005(2) -0.003(2) 0.0073(19)
C35 0.0250(17) 0.0258(17) 0.0283(18) 0.0008(14) -0.0032(14) -0.0017(13)
C36 0.0216(15) 0.0122(14) 0.0274(17) -0.0004(12) -0.0041(13) 0.0006(11)
C37 0.0196(15) 0.0186(15) 0.0298(18) -0.0001(13) 0.0010(13) 0.0002(12)
C38 0.0232(16) 0.0149(14) 0.0283(17) -0.0004(13) 0.0026(13) 0.0012(12)
C39 0.0233(17) 0.0310(18) 0.0285(18) -0.0015(15) 0.0043(14) -0.0004(14)
C40 0.0210(16) 0.0208(16) 0.0235(16) 0.0022(13) -0.0018(12) -0.0026(12)
C41 0.0278(17) 0.0229(17) 0.0249(17) -0.0005(13) -0.0039(13) 0.0000(13)
C42 0.0332(19) 0.035(2) 0.0267(19) -0.0006(15) 0.0009(15) -0.0012(16)
C43 0.0314(19) 0.045(2) 0.0273(19) 0.0063(17) 0.0000(15) -0.0076(17)
C44 0.034(2) 0.0307(19) 0.036(2) 0.0120(16) -0.0028(16) -0.0068(16)
C45 0.0256(17) 0.0222(17) 0.0321(19) 0.0059(14) -0.0037(14) -0.0038(13)
C46 0.049(2) 0.0222(17) 0.0250(18) -0.0005(14) 0.0044(16) 0.0063(16)
C47 0.046(2) 0.0247(19) 0.051(3) -0.0006(18) 0.011(2) -0.0041(17)
C48 0.048(3) 0.032(2) 0.041(2) -0.0043(18) -0.0064(19) 0.0113(18)
C49 0.0283(18) 0.0202(17) 0.048(2) 0.0060(16) -0.0017(16) 0.0011(14)
C50 0.033(2) 0.0270(19) 0.066(3) 0.017(2) -0.004(2) 0.0020(16)
C51 0.042(2) 0.031(2) 0.073(3) -0.014(2) -0.014(2) 0.0076(18)
C52 0.0212(16) 0.0230(17) 0.0262(17) -0.0032(13) 0.0011(13) -0.0001(12)
C53 0.0222(16) 0.0298(18) 0.0249(17) -0.0027(14) 0.0004(13) 0.0007(13)
C54 0.0279(18) 0.044(2) 0.0272(19) 0.0007(16) -0.0045(15) 0.0019(16)
C55 0.0291(19) 0.054(3) 0.029(2) -0.0106(18) -0.0042(15) -0.0053(18)
C56 0.035(2) 0.036(2) 0.042(2) -0.0164(18) -0.0012(17) -0.0041(17)
C57 0.0337(19) 0.0253(18) 0.038(2) -0.0072(16) -0.0008(16) -0.0029(15)
C58 0.0295(18) 0.0246(17) 0.0281(18) 0.0038(14) -0.0028(14) 0.0014(14)
C59 0.038(2) 0.0280(19) 0.054(3) 0.0030(18) 0.0068(19) 0.0073(17)
C60 0.035(2) 0.034(2) 0.032(2) 0.0062(16) -0.0016(16) -0.0031(16)
C61 0.042(5) 0.019(2) 0.054(4) -0.006(3) -0.009(4) 0.001(4)
C62 0.031(3) 0.034(3) 0.083(5) -0.002(3) 0.005(3) 0.004(2)
C63 0.061(4) 0.032(3) 0.063(5) 0.008(4) 0.015(4) 0.013(3)
C61A 0.030(14) 0.031(11) 0.063(13) -0.010(10) 0.003(13) -0.004(13)
C62A 0.038(13) 0.043(12) 0.081(16) 0.000(12) 0.011(12) 0.000(11)
C63A 0.047(13) 0.041(14) 0.084(17) 0.004(16) 0.010(16) 0.002(12)

loop_
_atom_type_symbol
_atom_type_description
_atom_type_scat_dispersion_real
_atom_type_scat_dispersion_imag
_atom_type_scat_source
C C 0.0181 0.0091 'International Tables Vol C Tables 4.2.6.8 and 6.1.1.4'
H H 0.0000 0.0000 'International Tables Vol C Tables 4.2.6.8 and 6.1.1.4'
Al Al 0.2130 0.2455 'International Tables Vol C Tables 4.2.6.8 and 6.1.1.4'
F F 0.0727 0.0534 'International Tables Vol C Tables 4.2.6.8 and 6.1.1.4'
Mg Mg 0.1719 0.1771 'International Tables Vol C Tables 4.2.6.8 and 6.1.1.4'
N N 0.0311 0.0180 'International Tables Vol C Tables 4.2.6.8 and 6.1.1.4'
O O 0.0492 0.0322 'International Tables Vol C Tables 4.2.6.8 and 6.1.1.4'

loop_
_exptl_crystal_face_index_h
_exptl_crystal_face_index_k
_exptl_crystal_face_index_l
_exptl_crystal_face_perp_dist
12 5 -3 0.1293
-5 0 -12 0.1746
1 -1 13 0.1446
0 0 13 0.1499
0 0 -13 0.1709
-12 -5 2 0.1254
-11 -4 -5 0.1241
-13 -1 1 0.0719
6 11 -6 0.2116
5 11 6 0.2360
13 1 0 0.0751
13 0 0 0.0729
-8 2 -10 0.1734
-13 0 0 0.0895
-4 3 -12 0.1762
-11 4 6 0.1616
-6 0 12 0.1432
11 -5 -4 0.1210
-10 7 -5 0.1897
8 -10 -2 0.1819
-6 -11 -6 0.1519
-7 -11 5 0.1878
-8 9 5 0.1973
-6 11 -6 0.2184
-3 13 5 0.2428
12 4 2 0.1070

loop_
_geom_angle_atom_site_label_1
_geom_angle_atom_site_label_2
_geom_angle_atom_site_label_3
_geom_angle
_geom_angle_site_symmetry_1
_geom_angle_site_symmetry_3
_geom_angle_publ_flag
O1 Al1 O2 106.62(13) . . ?
O3 Al1 O1 107.73(13) . . ?
O3 Al1 O2 113.20(13) . . ?
O4 Al1 O1 113.39(13) . . ?
O4 Al1 O2 107.68(13) . . ?
O4 Al1 O3 108.33(13) . . ?
C64 O1 Al1 147.8(2) . . ?
C68 O2 Al1 147.9(2) . . ?
C72 O3 Al1 146.9(2) . . ?
C76 O4 Al1 147.8(3) . . ?
O1 C64 C65 111.0(3) . . ?
O1 C64 C66 106.9(3) . . ?
O1 C64 C67 111.8(3) . . ?
C65 C64 C66 109.2(3) . . ?
C65 C64 C67 109.0(3) . . ?
C67 C64 C66 108.8(3) . . ?
F1 C65 F2 107.4(3) . . ?
F1 C65 F3 108.2(3) . . ?
F1 C65 C64 110.6(3) . . ?
F2 C65 F3 107.0(3) . . ?
F2 C65 C64 110.9(3) . . ?
F3 C65 C64 112.4(3) . . ?
F4 C66 F5 107.4(3) . . ?
F4 C66 F6 107.3(3) . . ?
F4 C66 C64 110.8(3) . . ?
F5 C66 F6 107.5(3) . . ?
F5 C66 C64 113.1(3) . . ?
F6 C66 C64 110.6(3) . . ?
F7 C67 F9 107.9(3) . . ?
F7 C67 C64 110.8(3) . . ?
F8 C67 F7 107.4(3) . . ?
F8 C67 F9 107.1(3) . . ?
F8 C67 C64 111.2(3) . . ?
F9 C67 C64 112.3(3) . . ?
O2 C68 C69 107.5(3) . . ?
O2 C68 C70 111.9(3) . . ?
O2 C68 C71 111.2(3) . . ?
C69 C68 C70 109.0(3) . . ?
C69 C68 C71 108.5(3) . . ?
C70 C68 C71 108.8(3) . . ?
F10 C69 C68 112.7(3) . . ?
F11 C69 F10 106.8(3) . . ?
F11 C69 C68 111.7(3) . . ?
F12 C69 F10 107.1(3) . . ?
F12 C69 F11 107.3(3) . . ?
F12 C69 C68 111.0(3) . . ?
F13 C70 C68 110.7(3) . . ?
F14 C70 F13 107.7(3) . . ?
F14 C70 C68 109.6(3) . . ?
F15 C70 F13 107.3(3) . . ?
F15 C70 F14 107.9(3) . . ?
F15 C70 C68 113.4(3) . . ?
F16 C71 C68 112.1(3) . . ?
F17 C71 F16 107.3(3) . . ?
F17 C71 C68 111.1(3) . . ?
F18 C71 F16 107.8(4) . . ?
F18 C71 F17 107.6(3) . . ?
F18 C71 C68 110.8(3) . . ?
O3 C72 C73 109.9(3) . . ?
O3 C72 C74 107.9(3) . . ?
O3 C72 C75 112.0(3) . . ?
C73 C72 C75 109.0(3) . . ?
C74 C72 C73 109.2(3) . . ?
C74 C72 C75 108.8(3) . . ?
F19 C73 C72 110.3(3) . . ?
F20 C73 C72 110.9(4) . . ?
F20 C73 F19 107.3(5) . . ?
F20 C73 F21 108.3(4) . . ?
F21 C73 C72 111.9(4) . . ?
F21 C73 F19 108.0(5) . . ?
F19A C73 C72 111.2(7) . . ?
F19A C73 F20A 110.4(10) . . ?
F19A C73 F21A 106.9(10) . . ?
F20A C73 C72 111.4(8) . . ?
F20A C73 F21A 103.9(10) . . ?
F21A C73 C72 112.7(7) . . ?
F22 C74 C72 109.1(4) . . ?
F23 C74 C72 111.2(6) . . ?
F23 C74 F22 107.2(5) . . ?
F24 C74 C72 111.7(4) . . ?
F24 C74 F22 108.2(4) . . ?
F24 C74 F23 109.3(6) . . ?
F22A C74 C72 113.8(6) . . ?
F22A C74 F23A 109.5(12) . . ?
F22A C74 F24A 102.7(10) . . ?
F23A C74 C72 116.7(12) . . ?
F23A C74 F24A 104.5(13) . . ?
F24A C74 C72 108.3(9) . . ?
F25 C75 C72 110.0(4) . . ?
F26 C75 C72 114.8(4) . . ?
F26 C75 F25 106.5(4) . . ?
F26 C75 F27 108.9(4) . . ?
F27 C75 C72 110.5(3) . . ?
F27 C75 F25 105.6(4) . . ?
F25A C75 C72 112.4(7) . . ?
F25A C75 F26A 110.7(12) . . ?
F25A C75 F27A 112.3(10) . . ?
F26A C75 C72 109.2(10) . . ?
F26A C75 F27A 105.5(10) . . ?
F27A C75 C72 106.4(6) . . ?
O4 C76 C77 107.3(3) . . ?
O4 C76 C78 111.0(3) . . ?
O4 C76 C79 111.8(3) . . ?
O4 C76 C77A 111.1(9) . . ?
O4 C76 C78A 110.1(12) . . ?
O4 C76 C79A 108.4(10) . . ?
C78 C76 C77 108.1(3) . . ?
C79 C76 C77 109.1(4) . . ?
C79 C76 C78 109.5(4) . . ?
C77A C76 C79A 98.2(16) . . ?
C78A C76 C77A 119.4(16) . . ?
C78A C76 C79A 108.6(17) . . ?
F28 C77 C76 110.8(4) . . ?
F28 C77 F30 107.7(4) . . ?
F29 C77 C76 111.1(4) . . ?
F29 C77 F28 106.8(5) . . ?
F29 C77 F30 107.3(4) . . ?
F30 C77 C76 112.8(4) . . ?
F31 C78 C76 110.2(4) . . ?
F31 C78 F32 106.7(5) . . ?
F31 C78 F33 109.0(4) . . ?
F32 C78 C76 110.9(4) . . ?
F32 C78 F33 107.3(4) . . ?
F33 C78 C76 112.7(4) . . ?
F34 C79 C76 112.3(4) . . ?
F35 C79 C76 111.0(4) . . ?
F35 C79 F34 108.2(5) . . ?
F35 C79 F36 105.4(5) . . ?
F36 C79 C76 110.9(5) . . ?
F36 C79 F34 108.8(5) . . ?
F28A C77A C76 108(2) . . ?
F28A C77A F30A 106(3) . . ?
F29A C77A C76 122(3) . . ?
F29A C77A F28A 104.9(18) . . ?
F29A C77A F30A 103.6(17) . . ?
F30A C77A C76 111.3(19) . . ?
F31A C78A C76 122(3) . . ?
F32A C78A C76 105(3) . . ?
F32A C78A F31A 104.8(17) . . ?
F33A C78A C76 112(3) . . ?
F33A C78A F31A 105.4(17) . . ?
F33A C78A F32A 105.9(17) . . ?
F34A C79A C76 119(2) . . ?
F34A C79A F35A 103.4(16) . . ?
F34A C79A F36A 102.4(16) . . ?
F35A C79A C76 117(3) . . ?
F35A C79A F36A 101.9(16) . . ?
F36A C79A C76 111(3) . . ?
N1 Mg1 C1 151.41(14) . . ?
N1 Mg1 C2 153.35(14) . . ?
N1 Mg1 C3 119.98(13) . . ?
N1 Mg1 C4 103.17(13) . . ?
N1 Mg1 C5 118.28(14) . . ?
N2 Mg1 N1 97.24(12) . . ?
N2 Mg1 C1 106.16(13) . . ?
N2 Mg1 C2 103.19(13) . . ?
N2 Mg1 C3 128.84(13) . . ?
N2 Mg1 C4 159.10(14) . . ?
N2 Mg1 C5 135.19(14) . . ?
C1 Mg1 C2 32.80(13) . . ?
C3 Mg1 C1 55.23(12) . . ?
C3 Mg1 C2 33.44(13) . . ?
C4 Mg1 C1 55.96(13) . . ?
C4 Mg1 C2 55.99(12) . . ?
C4 Mg1 C3 34.03(12) . . ?
C4 Mg1 C5 34.04(13) . . ?
C5 Mg1 C1 33.43(14) . . ?
C5 Mg1 C2 55.27(13) . . ?
C5 Mg1 C3 55.88(12) . . ?
N3 Mg2 C1 151.35(14) . . ?
N3 Mg2 C2 152.64(14) . . ?
N3 Mg2 C3 119.29(14) . . ?
N3 Mg2 C4 102.70(13) . . ?
N3 Mg2 C5 118.51(14) . . ?
N4 Mg2 N3 96.81(13) . . ?
N4 Mg2 C1 106.79(13) . . ?
N4 Mg2 C2 104.57(13) . . ?
N4 Mg2 C3 130.40(14) . . ?
N4 Mg2 C4 160.26(14) . . ?
N4 Mg2 C5 134.75(14) . . ?
C2 Mg2 C1 32.41(13) . . ?
C3 Mg2 C1 54.97(12) . . ?
C3 Mg2 C2 33.42(13) . . ?
C3 Mg2 C5 55.90(12) . . ?
C4 Mg2 C1 55.62(13) . . ?
C4 Mg2 C2 55.93(12) . . ?
C4 Mg2 C3 34.29(13) . . ?
C4 Mg2 C5 34.00(13) . . ?
C5 Mg2 C1 33.02(14) . . ?
C5 Mg2 C2 54.83(12) . . ?
C7 N1 Mg1 121.7(2) . . ?
C7 N1 C11 119.3(3) . . ?
C11 N1 Mg1 118.9(2) . . ?
C9 N2 Mg1 122.0(2) . . ?
C9 N2 C23 120.0(3) . . ?
C23 N2 Mg1 117.8(2) . . ?
C36 N3 Mg2 121.9(2) . . ?
C36 N3 C40 118.1(3) . . ?
C40 N3 Mg2 119.9(2) . . ?
C38 N4 Mg2 122.2(2) . . ?
C38 N4 C52 120.0(3) . . ?
C52 N4 Mg2 117.8(2) . . ?
Mg1 C1 Mg2 117.99(15) . . ?
Mg1 C1 H1 120.4 . . ?
Mg2 C1 H1 121.6 . . ?
C2 C1 Mg1 73.7(2) . . ?
C2 C1 Mg2 73.0(2) . . ?
C2 C1 H1 125.8 . . ?
C2 C1 C5 108.4(3) . . ?
C5 C1 Mg1 71.9(2) . . ?
C5 C1 Mg2 71.3(2) . . ?
C5 C1 H1 125.8 . . ?
Mg1 C2 Mg2 118.70(15) . . ?
Mg1 C2 H2 120.4 . . ?
Mg2 C2 H2 120.8 . . ?
C1 C2 Mg1 73.5(2) . . ?
C1 C2 Mg2 74.6(2) . . ?
C1 C2 H2 125.9 . . ?
C1 C2 C3 108.2(3) . . ?
C3 C2 Mg1 72.0(2) . . ?
C3 C2 Mg2 70.5(2) . . ?
C3 C2 H2 125.9 . . ?
Mg1 C3 H3 119.1 . . ?
Mg2 C3 Mg1 123.08(15) . . ?
Mg2 C3 H3 117.7 . . ?
C2 C3 Mg1 74.6(2) . . ?
C2 C3 Mg2 76.1(2) . . ?
C2 C3 H3 125.9 . . ?
C2 C3 C4 108.2(3) . . ?
C4 C3 Mg1 72.2(2) . . ?
C4 C3 Mg2 72.3(2) . . ?
C4 C3 H3 125.9 . . ?
Mg1 C4 H4 118.2 . . ?
Mg2 C4 Mg1 124.58(16) . . ?
Mg2 C4 H4 117.3 . . ?
C3 C4 Mg1 73.7(2) . . ?
C3 C4 Mg2 73.4(2) . . ?
C3 C4 H4 126.5 . . ?
C5 C4 Mg1 73.6(2) . . ?
C5 C4 Mg2 74.9(2) . . ?
C5 C4 C3 106.9(3) . . ?
C5 C4 H4 126.5 . . ?
Mg1 C5 Mg2 121.65(15) . . ?
Mg1 C5 H5 119.0 . . ?
Mg2 C5 H5 119.2 . . ?
C1 C5 Mg1 74.7(2) . . ?
C1 C5 Mg2 75.7(2) . . ?
C1 C5 C4 108.2(3) . . ?
C1 C5 H5 125.9 . . ?
C4 C5 Mg1 72.3(2) . . ?
C4 C5 Mg2 71.1(2) . . ?
C4 C5 H5 125.9 . . ?
H6A C6 H6B 109.5 . . ?
H6A C6 H6C 109.5 . . ?
H6B C6 H6C 109.5 . . ?
C7 C6 H6A 109.5 . . ?
C7 C6 H6B 109.5 . . ?
C7 C6 H6C 109.5 . . ?
N1 C7 C6 120.4(3) . . ?
N1 C7 C8 124.3(3) . . ?
C8 C7 C6 115.2(3) . . ?
C7 C8 H8 115.0 . . ?
C7 C8 C9 130.0(3) . . ?
C9 C8 H8 115.0 . . ?
N2 C9 C8 124.2(3) . . ?
N2 C9 C10 120.3(3) . . ?
C8 C9 C10 115.5(3) . . ?
C9 C10 H10A 109.5 . . ?
C9 C10 H10B 109.5 . . ?
C9 C10 H10C 109.5 . . ?
H10A C10 H10B 109.5 . . ?
H10A C10 H10C 109.5 . . ?
H10B C10 H10C 109.5 . . ?
C12 C11 N1 119.6(3) . . ?
C16 C11 N1 119.6(3) . . ?
C16 C11 C12 120.7(3) . . ?
C11 C12 C17 121.5(3) . . ?
C13 C12 C11 118.4(4) . . ?
C13 C12 C17 120.1(3) . . ?
C12 C13 H13 119.4 . . ?
C14 C13 C12 121.2(4) . . ?
C14 C13 H13 119.4 . . ?
C13 C14 H14 119.9 . . ?
C15 C14 C13 120.2(4) . . ?
C15 C14 H14 119.9 . . ?
C14 C15 H15 119.6 . . ?
C14 C15 C16 120.9(4) . . ?
C16 C15 H15 119.6 . . ?
C11 C16 C20 121.6(3) . . ?
C15 C16 C11 118.7(4) . . ?
C15 C16 C20 119.7(3) . . ?
C12 C17 H17 107.4 . . ?
C12 C17 C18 112.8(4) . . ?
C18 C17 H17 107.4 . . ?
C19 C17 C12 111.1(3) . . ?
C19 C17 H17 107.4 . . ?
C19 C17 C18 110.6(4) . . ?
C17 C18 H18A 109.5 . . ?
C17 C18 H18B 109.5 . . ?
C17 C18 H18C 109.5 . . ?
H18A C18 H18B 109.5 . . ?
H18A C18 H18C 109.5 . . ?
H18B C18 H18C 109.5 . . ?
C17 C19 H19A 109.5 . . ?
C17 C19 H19B 109.5 . . ?
C17 C19 H19C 109.5 . . ?
H19A C19 H19B 109.5 . . ?
H19A C19 H19C 109.5 . . ?
H19B C19 H19C 109.5 . . ?
C16 C20 H20 107.7 . . ?
C16 C20 C21 110.3(3) . . ?
C16 C20 C22 113.3(3) . . ?
C21 C20 H20 107.7 . . ?
C21 C20 C22 109.8(3) . . ?
C22 C20 H20 107.7 . . ?
C20 C21 H21A 109.5 . . ?
C20 C21 H21B 109.5 . . ?
C20 C21 H21C 109.5 . . ?
H21A C21 H21B 109.5 . . ?
H21A C21 H21C 109.5 . . ?
H21B C21 H21C 109.5 . . ?
C20 C22 H22A 109.5 . . ?
C20 C22 H22B 109.5 . . ?
C20 C22 H22C 109.5 . . ?
H22A C22 H22B 109.5 . . ?
H22A C22 H22C 109.5 . . ?
H22B C22 H22C 109.5 . . ?
C24 C23 N2 120.2(3) . . ?
C24 C23 C28 120.3(3) . . ?
C28 C23 N2 119.2(3) . . ?
C23 C24 C29 122.1(3) . . ?
C25 C24 C23 118.6(3) . . ?
C25 C24 C29 119.3(3) . . ?
C24 C25 H25 119.3 . . ?
C26 C25 C24 121.4(4) . . ?
C26 C25 H25 119.3 . . ?
C25 C26 H26 120.1 . . ?
C25 C26 C27 119.9(4) . . ?
C27 C26 H26 120.1 . . ?
C26 C27 H27 119.3 . . ?
C26 C27 C28 121.3(4) . . ?
C28 C27 H27 119.3 . . ?
C23 C28 C32 121.0(3) . . ?
C27 C28 C23 118.5(3) . . ?
C27 C28 C32 120.4(3) . . ?
C24 C29 H29 107.9 . . ?
C24 C29 C30 111.3(3) . . ?
C24 C29 C31 111.3(3) . . ?
C30 C29 H29 107.9 . . ?
C30 C29 C31 110.3(3) . . ?
C31 C29 H29 107.9 . . ?
C29 C30 H30A 109.5 . . ?
C29 C30 H30B 109.5 . . ?
C29 C30 H30C 109.5 . . ?
H30A C30 H30B 109.5 . . ?
H30A C30 H30C 109.5 . . ?
H30B C30 H30C 109.5 . . ?
C29 C31 H31A 109.5 . . ?
C29 C31 H31B 109.5 . . ?
C29 C31 H31C 109.5 . . ?
H31A C31 H31B 109.5 . . ?
H31A C31 H31C 109.5 . . ?
H31B C31 H31C 109.5 . . ?
C28 C32 H32 108.0 . . ?
C28 C32 C34 112.6(4) . . ?
C33 C32 C28 111.3(3) . . ?
C33 C32 H32 108.0 . . ?
C33 C32 C34 108.9(4) . . ?
C34 C32 H32 108.0 . . ?
C32 C33 H33A 109.5 . . ?
C32 C33 H33B 109.5 . . ?
C32 C33 H33C 109.5 . . ?
H33A C33 H33B 109.5 . . ?
H33A C33 H33C 109.5 . . ?
H33B C33 H33C 109.5 . . ?
C32 C34 H34A 109.5 . . ?
C32 C34 H34B 109.5 . . ?
C32 C34 H34C 109.5 . . ?
H34A C34 H34B 109.5 . . ?
H34A C34 H34C 109.5 . . ?
H34B C34 H34C 109.5 . . ?
H35A C35 H35B 109.5 . . ?
H35A C35 H35C 109.5 . . ?
H35B C35 H35C 109.5 . . ?
C36 C35 H35A 109.5 . . ?
C36 C35 H35B 109.5 . . ?
C36 C35 H35C 109.5 . . ?
N3 C36 C35 120.2(3) . . ?
N3 C36 C37 124.0(3) . . ?
C37 C36 C35 115.8(3) . . ?
C36 C37 H37 114.9 . . ?
C38 C37 C36 130.1(3) . . ?
C38 C37 H37 114.9 . . ?
N4 C38 C37 124.4(3) . . ?
N4 C38 C39 119.6(3) . . ?
C37 C38 C39 116.0(3) . . ?
C38 C39 H39A 109.5 . . ?
C38 C39 H39B 109.5 . . ?
C38 C39 H39C 109.5 . . ?
H39A C39 H39B 109.5 . . ?
H39A C39 H39C 109.5 . . ?
H39B C39 H39C 109.5 . . ?
C41 C40 N3 120.0(3) . . ?
C41 C40 C45 121.1(3) . . ?
C45 C40 N3 118.8(3) . . ?
C40 C41 C46 122.4(3) . . ?
C42 C41 C40 118.0(3) . . ?
C42 C41 C46 119.5(3) . . ?
C41 C42 H42 119.0 . . ?
C43 C42 C41 121.9(4) . . ?
C43 C42 H42 119.0 . . ?
C42 C43 H43 120.2 . . ?
C42 C43 C44 119.5(4) . . ?
C44 C43 H43 120.2 . . ?
C43 C44 H44 119.3 . . ?
C43 C44 C45 121.3(4) . . ?
C45 C44 H44 119.3 . . ?
C40 C45 C49 121.7(3) . . ?
C44 C45 C40 118.1(4) . . ?
C44 C45 C49 120.3(3) . . ?
C41 C46 H46 108.1 . . ?
C41 C46 C47 110.4(3) . . ?
C41 C46 C48 112.8(4) . . ?
C47 C46 H46 108.1 . . ?
C48 C46 H46 108.1 . . ?
C48 C46 C47 109.2(3) . . ?
C46 C47 H47A 109.5 . . ?
C46 C47 H47B 109.5 . . ?
C46 C47 H47C 109.5 . . ?
H47A C47 H47B 109.5 . . ?
H47A C47 H47C 109.5 . . ?
H47B C47 H47C 109.5 . . ?
C46 C48 H48A 109.5 . . ?
C46 C48 H48B 109.5 . . ?
C46 C48 H48C 109.5 . . ?
H48A C48 H48B 109.5 . . ?
H48A C48 H48C 109.5 . . ?
H48B C48 H48C 109.5 . . ?
C45 C49 H49 107.2 . . ?
C45 C49 C50 113.1(4) . . ?
C45 C49 C51 111.8(3) . . ?
C50 C49 H49 107.2 . . ?
C51 C49 H49 107.2 . . ?
C51 C49 C50 110.2(4) . . ?
C49 C50 H50A 109.5 . . ?
C49 C50 H50B 109.5 . . ?
C49 C50 H50C 109.5 . . ?
H50A C50 H50B 109.5 . . ?
H50A C50 H50C 109.5 . . ?
H50B C50 H50C 109.5 . . ?
C49 C51 H51A 109.5 . . ?
C49 C51 H51B 109.5 . . ?
C49 C51 H51C 109.5 . . ?
H51A C51 H51B 109.5 . . ?
H51A C51 H51C 109.5 . . ?
H51B C51 H51C 109.5 . . ?
C53 C52 N4 120.1(3) . . ?
C53 C52 C57 120.8(3) . . ?
C57 C52 N4 119.0(3) . . ?
C52 C53 C54 118.1(4) . . ?
C52 C53 C58 122.4(3) . . ?
C54 C53 C58 119.4(3) . . ?
C53 C54 H54 119.5 . . ?
C55 C54 C53 121.1(4) . . ?
C55 C54 H54 119.5 . . ?
C54 C55 H55 120.0 . . ?
C56 C55 C54 120.0(4) . . ?
C56 C55 H55 120.0 . . ?
C55 C56 H56 119.2 . . ?
C55 C56 C57 121.5(4) . . ?
C57 C56 H56 119.2 . . ?
C52 C57 C61 121.3(5) . . ?
C52 C57 C61A 121(2) . . ?
C56 C57 C52 118.3(4) . . ?
C56 C57 C61 120.1(5) . . ?
C56 C57 C61A 119(2) . . ?
C53 C58 H58 107.9 . . ?
C53 C58 C59 112.9(3) . . ?
C53 C58 C60 110.7(3) . . ?
C59 C58 H58 107.9 . . ?
C59 C58 C60 109.4(3) . . ?
C60 C58 H58 107.9 . . ?
C58 C59 H59A 109.5 . . ?
C58 C59 H59B 109.5 . . ?
C58 C59 H59C 109.5 . . ?
H59A C59 H59B 109.5 . . ?
H59A C59 H59C 109.5 . . ?
H59B C59 H59C 109.5 . . ?
C58 C60 H60A 109.5 . . ?
C58 C60 H60B 109.5 . . ?
C58 C60 H60C 109.5 . . ?
H60A C60 H60B 109.5 . . ?
H60A C60 H60C 109.5 . . ?
H60B C60 H60C 109.5 . . ?
C57 C61 H61 108.2 . . ?
C57 C61 C62 112.4(7) . . ?
C57 C61 C63 111.1(6) . . ?
C62 C61 H61 108.2 . . ?
C62 C61 C63 108.6(7) . . ?
C63 C61 H61 108.2 . . ?
C61 C62 H62A 109.5 . . ?
C61 C62 H62B 109.5 . . ?
C61 C62 H62C 109.5 . . ?
H62A C62 H62B 109.5 . . ?
H62A C62 H62C 109.5 . . ?
H62B C62 H62C 109.5 . . ?
C61 C63 H63A 109.5 . . ?
C61 C63 H63B 109.5 . . ?
C61 C63 H63C 109.5 . . ?
H63A C63 H63B 109.5 . . ?
H63A C63 H63C 109.5 . . ?
H63B C63 H63C 109.5 . . ?
C57 C61A H61A 108.1 . . ?
C62A C61A C57 106(3) . . ?
C62A C61A H61A 108.1 . . ?
C63A C61A C57 118(4) . . ?
C63A C61A H61A 108.1 . . ?
C63A C61A C62A 109(4) . . ?
C61A C62A H62D 109.5 . . ?
C61A C62A H62E 109.5 . . ?
C61A C62A H62F 109.5 . . ?
H62D C62A H62E 109.5 . . ?
H62D C62A H62F 109.5 . . ?
H62E C62A H62F 109.5 . . ?
C61A C63A H63D 109.5 . . ?
C61A C63A H63E 109.5 . . ?
C61A C63A H63F 109.5 . . ?
H63D C63A H63E 109.5 . . ?
H63D C63A H63F 109.5 . . ?
H63E C63A H63F 109.5 . . ?

loop_
_geom_bond_atom_site_label_1
_geom_bond_atom_site_label_2
_geom_bond_distance
_geom_bond_site_symmetry_2
_geom_bond_publ_flag
Al1 O1 1.728(3) . ?
Al1 O2 1.730(3) . ?
Al1 O3 1.727(3) . ?
Al1 O4 1.723(3) . ?
F1 C65 1.323(5) . ?
F2 C65 1.334(5) . ?
F3 C65 1.338(4) . ?
F4 C66 1.324(4) . ?
F5 C66 1.336(4) . ?
F6 C66 1.340(5) . ?
F7 C67 1.328(5) . ?
F8 C67 1.327(5) . ?
F9 C67 1.345(4) . ?
F10 C69 1.341(5) . ?
F11 C69 1.333(5) . ?
F12 C69 1.326(5) . ?
F13 C70 1.333(5) . ?
F14 C70 1.332(5) . ?
F15 C70 1.331(5) . ?
F16 C71 1.336(5) . ?
F17 C71 1.331(5) . ?
F18 C71 1.328(5) . ?
O1 C64 1.345(4) . ?
O2 C68 1.333(5) . ?
O3 C72 1.346(4) . ?
O4 C76 1.348(4) . ?
C64 C65 1.547(5) . ?
C64 C66 1.563(5) . ?
C64 C67 1.560(5) . ?
C68 C69 1.556(5) . ?
C68 C70 1.559(5) . ?
C68 C71 1.562(5) . ?
C72 C73 1.556(5) . ?
C72 C74 1.556(5) . ?
C72 C75 1.563(5) . ?
C73 F19 1.341(6) . ?
C73 F20 1.326(6) . ?
C73 F21 1.334(6) . ?
C73 F19A 1.320(10) . ?
C73 F20A 1.331(11) . ?
C73 F21A 1.346(11) . ?
C74 F22 1.343(6) . ?
C74 F23 1.335(7) . ?
C74 F24 1.318(7) . ?
C74 F22A 1.310(10) . ?
C74 F23A 1.327(13) . ?
C74 F24A 1.357(12) . ?
C75 F25 1.354(6) . ?
C75 F26 1.320(6) . ?
C75 F27 1.328(5) . ?
C75 F25A 1.273(11) . ?
C75 F26A 1.338(12) . ?
C75 F27A 1.350(10) . ?
C76 C77 1.566(6) . ?
C76 C78 1.555(5) . ?
C76 C79 1.534(6) . ?
C76 C77A 1.545(15) . ?
C76 C78A 1.531(16) . ?
C76 C79A 1.566(15) . ?
F28 C77 1.325(6) . ?
F29 C77 1.319(7) . ?
F30 C77 1.334(5) . ?
F31 C78 1.315(6) . ?
F32 C78 1.331(6) . ?
F33 C78 1.338(5) . ?
F34 C79 1.346(5) . ?
F35 C79 1.312(6) . ?
F36 C79 1.322(7) . ?
F28A C77A 1.325(14) . ?
F29A C77A 1.322(14) . ?
F30A C77A 1.330(14) . ?
F31A C78A 1.320(14) . ?
F32A C78A 1.318(14) . ?
F33A C78A 1.313(14) . ?
F34A C79A 1.332(14) . ?
F35A C79A 1.333(14) . ?
F36A C79A 1.335(14) . ?
Mg1 N1 1.990(3) . ?
Mg1 N2 1.990(3) . ?
Mg1 C1 2.476(4) . ?
Mg1 C2 2.478(4) . ?
Mg1 C3 2.443(3) . ?
Mg1 C4 2.424(4) . ?
Mg1 C5 2.441(4) . ?
Mg2 N3 1.998(3) . ?
Mg2 N4 1.984(3) . ?
Mg2 C1 2.515(4) . ?
Mg2 C2 2.496(4) . ?
Mg2 C3 2.424(4) . ?
Mg2 C4 2.409(4) . ?
Mg2 C5 2.459(4) . ?
N1 C7 1.335(5) . ?
N1 C11 1.438(5) . ?
N2 C9 1.333(5) . ?
N2 C23 1.437(5) . ?
N3 C36 1.337(5) . ?
N3 C40 1.441(5) . ?
N4 C38 1.338(5) . ?
N4 C52 1.442(5) . ?
C1 H1 0.9500 . ?
C1 C2 1.399(6) . ?
C1 C5 1.415(6) . ?
C2 H2 0.9500 . ?
C2 C3 1.416(6) . ?
C3 H3 0.9500 . ?
C3 C4 1.425(5) . ?
C4 H4 0.9500 . ?
C4 C5 1.424(5) . ?
C5 H5 0.9500 . ?
C6 H6A 0.9800 . ?
C6 H6B 0.9800 . ?
C6 H6C 0.9800 . ?
C6 C7 1.511(5) . ?
C7 C8 1.407(5) . ?
C8 H8 0.9500 . ?
C8 C9 1.408(5) . ?
C9 C10 1.519(5) . ?
C10 H10A 0.9800 . ?
C10 H10B 0.9800 . ?
C10 H10C 0.9800 . ?
C11 C12 1.414(5) . ?
C11 C16 1.408(5) . ?
C12 C13 1.395(6) . ?
C12 C17 1.523(5) . ?
C13 H13 0.9500 . ?
C13 C14 1.383(6) . ?
C14 H14 0.9500 . ?
C14 C15 1.382(6) . ?
C15 H15 0.9500 . ?
C15 C16 1.398(5) . ?
C16 C20 1.518(5) . ?
C17 H17 1.0000 . ?
C17 C18 1.527(6) . ?
C17 C19 1.522(7) . ?
C18 H18A 0.9800 . ?
C18 H18B 0.9800 . ?
C18 H18C 0.9800 . ?
C19 H19A 0.9800 . ?
C19 H19B 0.9800 . ?
C19 H19C 0.9800 . ?
C20 H20 1.0000 . ?
C20 C21 1.531(6) . ?
C20 C22 1.535(6) . ?
C21 H21A 0.9800 . ?
C21 H21B 0.9800 . ?
C21 H21C 0.9800 . ?
C22 H22A 0.9800 . ?
C22 H22B 0.9800 . ?
C22 H22C 0.9800 . ?
C23 C24 1.408(5) . ?
C23 C28 1.417(5) . ?
C24 C25 1.393(5) . ?
C24 C29 1.518(5) . ?
C25 H25 0.9500 . ?
C25 C26 1.376(6) . ?
C26 H26 0.9500 . ?
C26 C27 1.383(6) . ?
C27 H27 0.9500 . ?
C27 C28 1.389(6) . ?
C28 C32 1.519(5) . ?
C29 H29 1.0000 . ?
C29 C30 1.534(6) . ?
C29 C31 1.536(6) . ?
C30 H30A 0.9800 . ?
C30 H30B 0.9800 . ?
C30 H30C 0.9800 . ?
C31 H31A 0.9800 . ?
C31 H31B 0.9800 . ?
C31 H31C 0.9800 . ?
C32 H32 1.0000 . ?
C32 C33 1.518(6) . ?
C32 C34 1.541(6) . ?
C33 H33A 0.9800 . ?
C33 H33B 0.9800 . ?
C33 H33C 0.9800 . ?
C34 H34A 0.9800 . ?
C34 H34B 0.9800 . ?
C34 H34C 0.9800 . ?
C35 H35A 0.9800 . ?
C35 H35B 0.9800 . ?
C35 H35C 0.9800 . ?
C35 C36 1.514(5) . ?
C36 C37 1.408(5) . ?
C37 H37 0.9500 . ?
C37 C38 1.399(5) . ?
C38 C39 1.508(5) . ?
C39 H39A 0.9800 . ?
C39 H39B 0.9800 . ?
C39 H39C 0.9800 . ?
C40 C41 1.406(5) . ?
C40 C45 1.415(5) . ?
C41 C42 1.389(5) . ?
C41 C46 1.515(5) . ?
C42 H42 0.9500 . ?
C42 C43 1.378(6) . ?
C43 H43 0.9500 . ?
C43 C44 1.387(7) . ?
C44 H44 0.9500 . ?
C44 C45 1.392(6) . ?
C45 C49 1.525(6) . ?
C46 H46 1.0000 . ?
C46 C47 1.531(6) . ?
C46 C48 1.530(6) . ?
C47 H47A 0.9800 . ?
C47 H47B 0.9800 . ?
C47 H47C 0.9800 . ?
C48 H48A 0.9800 . ?
C48 H48B 0.9800 . ?
C48 H48C 0.9800 . ?
C49 H49 1.0000 . ?
C49 C50 1.530(5) . ?
C49 C51 1.526(6) . ?
C50 H50A 0.9800 . ?
C50 H50B 0.9800 . ?
C50 H50C 0.9800 . ?
C51 H51A 0.9800 . ?
C51 H51B 0.9800 . ?
C51 H51C 0.9800 . ?
C52 C53 1.405(5) . ?
C52 C57 1.417(5) . ?
C53 C54 1.406(5) . ?
C53 C58 1.523(5) . ?
C54 H54 0.9500 . ?
C54 C55 1.384(6) . ?
C55 H55 0.9500 . ?
C55 C56 1.375(7) . ?
C56 H56 0.9500 . ?
C56 C57 1.390(6) . ?
C57 C61 1.526(10) . ?
C57 C61A 1.51(6) . ?
C58 H58 1.0000 . ?
C58 C59 1.531(5) . ?
C58 C60 1.532(5) . ?
C59 H59A 0.9800 . ?
C59 H59B 0.9800 . ?
C59 H59C 0.9800 . ?
C60 H60A 0.9800 . ?
C60 H60B 0.9800 . ?
C60 H60C 0.9800 . ?
C61 H61 1.0000 . ?
C61 C62 1.533(10) . ?
C61 C63 1.558(13) . ?
C62 H62A 0.9800 . ?
C62 H62B 0.9800 . ?
C62 H62C 0.9800 . ?
C63 H63A 0.9800 . ?
C63 H63B 0.9800 . ?
C63 H63C 0.9800 . ?
C61A H61A 1.0000 . ?
C61A C62A 1.47(4) . ?
C61A C63A 1.39(7) . ?
C62A H62D 0.9800 . ?
C62A H62E 0.9800 . ?
C62A H62F 0.9800 . ?
C63A H63D 0.9800 . ?
C63A H63E 0.9800 . ?
C63A H63F 0.9800 . ?

loop_
_geom_torsion_atom_site_label_1
_geom_torsion_atom_site_label_2
_geom_torsion_atom_site_label_3
_geom_torsion_atom_site_label_4
_geom_torsion
_geom_torsion_site_symmetry_1
_geom_torsion_site_symmetry_2
_geom_torsion_site_symmetry_3
_geom_torsion_site_symmetry_4
_geom_torsion_publ_flag
Al1 O1 C64 C65 -64.8(5) . . . . ?
Al1 O1 C64 C66 176.2(3) . . . . ?
Al1 O1 C64 C67 57.2(5) . . . . ?
Al1 O2 C68 C69 179.2(4) . . . . ?
Al1 O2 C68 C70 59.6(6) . . . . ?
Al1 O2 C68 C71 -62.2(6) . . . . ?
Al1 O3 C72 C73 -91.7(5) . . . . ?
Al1 O3 C72 C74 149.3(4) . . . . ?
Al1 O3 C72 C75 29.6(6) . . . . ?
Al1 O4 C76 C77 -178.1(4) . . . . ?
Al1 O4 C76 C78 64.1(6) . . . . ?
Al1 O4 C76 C79 -58.5(6) . . . . ?
Al1 O4 C76 C77A -119.4(14) . . . . ?
Al1 O4 C76 C78A 106.1(14) . . . . ?
Al1 O4 C76 C79A -12.6(13) . . . . ?
O1 Al1 O2 C68 163.6(4) . . . . ?
O1 Al1 O3 C72 39.0(5) . . . . ?
O1 Al1 O4 C76 81.7(5) . . . . ?
O1 C64 C65 F1 47.3(4) . . . . ?
O1 C64 C65 F2 -71.8(4) . . . . ?
O1 C64 C65 F3 168.4(3) . . . . ?
O1 C64 C66 F4 44.4(4) . . . . ?
O1 C64 C66 F5 165.0(3) . . . . ?
O1 C64 C66 F6 -74.4(4) . . . . ?
O1 C64 C67 F7 38.4(4) . . . . ?
O1 C64 C67 F8 -81.0(4) . . . . ?
O1 C64 C67 F9 159.1(3) . . . . ?
O2 Al1 O1 C64 -37.8(5) . . . . ?
O2 Al1 O3 C72 -78.7(5) . . . . ?
O2 Al1 O4 C76 -160.6(5) . . . . ?
O2 C68 C69 F10 -162.3(3) . . . . ?
O2 C68 C69 F11 77.5(4) . . . . ?
O2 C68 C69 F12 -42.1(4) . . . . ?
O2 C68 C70 F13 73.0(4) . . . . ?
O2 C68 C70 F14 -45.7(4) . . . . ?
O2 C68 C70 F15 -166.3(3) . . . . ?
O2 C68 C71 F16 -161.0(3) . . . . ?
O2 C68 C71 F17 78.9(4) . . . . ?
O2 C68 C71 F18 -40.6(4) . . . . ?
O3 Al1 O1 C64 -159.7(4) . . . . ?
O3 Al1 O2 C68 -78.1(5) . . . . ?
O3 Al1 O4 C76 -37.8(5) . . . . ?
O3 C72 C73 F19 46.5(6) . . . . ?
O3 C72 C73 F20 -72.2(6) . . . . ?
O3 C72 C73 F21 166.8(5) . . . . ?
O3 C72 C73 F19A 80.7(12) . . . . ?
O3 C72 C73 F20A -43.0(12) . . . . ?
O3 C72 C73 F21A -159.3(12) . . . . ?
O3 C72 C74 F22 -75.0(6) . . . . ?
O3 C72 C74 F23 167.0(7) . . . . ?
O3 C72 C74 F24 44.6(7) . . . . ?
O3 C72 C74 F22A -43.9(16) . . . . ?
O3 C72 C74 F23A -172.9(13) . . . . ?
O3 C72 C74 F24A 69.6(14) . . . . ?
O3 C72 C75 F25 -75.9(5) . . . . ?
O3 C72 C75 F26 164.0(5) . . . . ?
O3 C72 C75 F27 40.3(5) . . . . ?
O3 C72 C75 F25A -47.8(14) . . . . ?
O3 C72 C75 F26A -171.1(11) . . . . ?
O3 C72 C75 F27A 75.5(11) . . . . ?
O4 Al1 O1 C64 80.5(5) . . . . ?
O4 Al1 O2 C68 41.6(5) . . . . ?
O4 Al1 O3 C72 162.0(4) . . . . ?
O4 C76 C77 F28 42.5(5) . . . . ?
O4 C76 C77 F29 -76.1(5) . . . . ?
O4 C76 C77 F30 163.3(4) . . . . ?
O4 C76 C78 F31 38.3(5) . . . . ?
O4 C76 C78 F32 -79.5(5) . . . . ?
O4 C76 C78 F33 160.2(4) . . . . ?
O4 C76 C79 F34 165.3(4) . . . . ?
O4 C76 C79 F35 44.0(5) . . . . ?
O4 C76 C79 F36 -72.8(5) . . . . ?
O4 C76 C77A F28A -42(2) . . . . ?
O4 C76 C77A F29A 79(2) . . . . ?
O4 C76 C77A F30A -158(2) . . . . ?
O4 C76 C78A F31A -42(3) . . . . ?
O4 C76 C78A F32A 77(2) . . . . ?
O4 C76 C78A F33A -168.6(19) . . . . ?
O4 C76 C79A F34A -155.4(19) . . . . ?
O4 C76 C79A F35A -30(2) . . . . ?
O4 C76 C79A F36A 86.2(18) . . . . ?
C65 C64 C66 F4 -75.8(4) . . . . ?
C65 C64 C66 F5 44.8(4) . . . . ?
C65 C64 C66 F6 165.4(3) . . . . ?
C65 C64 C67 F7 161.5(3) . . . . ?
C65 C64 C67 F8 42.1(4) . . . . ?
C65 C64 C67 F9 -77.8(4) . . . . ?
C66 C64 C65 F1 165.0(3) . . . . ?
C66 C64 C65 F2 45.8(4) . . . . ?
C66 C64 C65 F3 -73.9(4) . . . . ?
C66 C64 C67 F7 -79.5(4) . . . . ?
C66 C64 C67 F8 161.2(3) . . . . ?
C66 C64 C67 F9 41.2(4) . . . . ?
C67 C64 C65 F1 -76.3(4) . . . . ?
C67 C64 C65 F2 164.6(3) . . . . ?
C67 C64 C65 F3 44.8(4) . . . . ?
C67 C64 C66 F4 165.3(3) . . . . ?
C67 C64 C66 F5 -74.1(4) . . . . ?
C67 C64 C66 F6 46.6(4) . . . . ?
C69 C68 C70 F13 -45.7(4) . . . . ?
C69 C68 C70 F14 -164.4(3) . . . . ?
C69 C68 C70 F15 75.0(4) . . . . ?
C69 C68 C71 F16 -43.0(5) . . . . ?
C69 C68 C71 F17 -163.1(3) . . . . ?
C69 C68 C71 F18 77.4(4) . . . . ?
C70 C68 C69 F10 -40.9(4) . . . . ?
C70 C68 C69 F11 -161.1(3) . . . . ?
C70 C68 C69 F12 79.3(4) . . . . ?
C70 C68 C71 F16 75.4(4) . . . . ?
C70 C68 C71 F17 -44.7(4) . . . . ?
C70 C68 C71 F18 -164.2(3) . . . . ?
C71 C68 C69 F10 77.4(4) . . . . ?
C71 C68 C69 F11 -42.8(4) . . . . ?
C71 C68 C69 F12 -162.4(3) . . . . ?
C71 C68 C70 F13 -163.8(3) . . . . ?
C71 C68 C70 F14 77.5(4) . . . . ?
C71 C68 C70 F15 -43.1(4) . . . . ?
C73 C72 C74 F22 165.6(5) . . . . ?
C73 C72 C74 F23 47.6(7) . . . . ?
C73 C72 C74 F24 -74.8(7) . . . . ?
C73 C72 C74 F22A -163.3(16) . . . . ?
C73 C72 C74 F23A 67.7(13) . . . . ?
C73 C72 C74 F24A -49.8(14) . . . . ?
C73 C72 C75 F25 45.9(5) . . . . ?
C73 C72 C75 F26 -74.2(5) . . . . ?
C73 C72 C75 F27 162.1(5) . . . . ?
C73 C72 C75 F25A 73.9(14) . . . . ?
C73 C72 C75 F26A -49.3(12) . . . . ?
C73 C72 C75 F27A -162.7(10) . . . . ?
C74 C72 C73 F19 164.7(5) . . . . ?
C74 C72 C73 F20 46.0(6) . . . . ?
C74 C72 C73 F21 -75.1(5) . . . . ?
C74 C72 C73 F19A -161.2(12) . . . . ?
C74 C72 C73 F20A 75.2(12) . . . . ?
C74 C72 C73 F21A -41.2(12) . . . . ?
C74 C72 C75 F25 164.9(4) . . . . ?
C74 C72 C75 F26 44.8(6) . . . . ?
C74 C72 C75 F27 -78.9(5) . . . . ?
C74 C72 C75 F25A -167.0(14) . . . . ?
C74 C72 C75 F26A 69.7(12) . . . . ?
C74 C72 C75 F27A -43.7(11) . . . . ?
C75 C72 C73 F19 -76.6(5) . . . . ?
C75 C72 C73 F20 164.7(5) . . . . ?
C75 C72 C73 F21 43.7(5) . . . . ?
C75 C72 C73 F19A -42.4(12) . . . . ?
C75 C72 C73 F20A -166.1(12) . . . . ?
C75 C72 C73 F21A 77.6(12) . . . . ?
C75 C72 C74 F22 46.8(6) . . . . ?
C75 C72 C74 F23 -71.2(7) . . . . ?
C75 C72 C74 F24 166.4(6) . . . . ?
C75 C72 C74 F22A 77.9(16) . . . . ?
C75 C72 C74 F23A -51.1(13) . . . . ?
C75 C72 C74 F24A -168.6(14) . . . . ?
C77 C76 C78 F31 -79.1(5) . . . . ?
C77 C76 C78 F32 163.1(4) . . . . ?
C77 C76 C78 F33 42.8(5) . . . . ?
C77 C76 C79 F34 -76.2(5) . . . . ?
C77 C76 C79 F35 162.6(4) . . . . ?
C77 C76 C79 F36 45.8(5) . . . . ?
C78 C76 C77 F28 162.3(4) . . . . ?
C78 C76 C77 F29 43.7(5) . . . . ?
C78 C76 C77 F30 -76.9(5) . . . . ?
C78 C76 C79 F34 41.9(6) . . . . ?
C78 C76 C79 F35 -79.3(5) . . . . ?
C78 C76 C79 F36 163.8(4) . . . . ?
C79 C76 C77 F28 -78.8(5) . . . . ?
C79 C76 C77 F29 162.7(4) . . . . ?
C79 C76 C77 F30 42.0(5) . . . . ?
C79 C76 C78 F31 162.2(4) . . . . ?
C79 C76 C78 F32 44.4(5) . . . . ?
C79 C76 C78 F33 -75.9(5) . . . . ?
C77A C76 C78A F31A -173(3) . . . . ?
C77A C76 C78A F32A -53(3) . . . . ?
C77A C76 C78A F33A 61(3) . . . . ?
C77A C76 C79A F34A -40(2) . . . . ?
C77A C76 C79A F35A 86(2) . . . . ?
C77A C76 C79A F36A -158.2(19) . . . . ?
C78A C76 C77A F28A 87(2) . . . . ?
C78A C76 C77A F29A -151(2) . . . . ?
C78A C76 C77A F30A -29(3) . . . . ?
C78A C76 C79A F34A 85(2) . . . . ?
C78A C76 C79A F35A -150(2) . . . . ?
C78A C76 C79A F36A -33(2) . . . . ?
C79A C76 C77A F28A -156(2) . . . . ?
C79A C76 C77A F29A -34(2) . . . . ?
C79A C76 C77A F30A 88(3) . . . . ?
C79A C76 C78A F31A 76(3) . . . . ?
C79A C76 C78A F32A -165(2) . . . . ?
C79A C76 C78A F33A -50(3) . . . . ?
Mg1 N1 C7 C6 177.1(2) . . . . ?
Mg1 N1 C7 C8 -4.0(4) . . . . ?
Mg1 N1 C11 C12 99.4(3) . . . . ?
Mg1 N1 C11 C16 -76.7(4) . . . . ?
Mg1 N2 C9 C8 -3.1(4) . . . . ?
Mg1 N2 C9 C10 175.4(2) . . . . ?
Mg1 N2 C23 C24 -91.2(3) . . . . ?
Mg1 N2 C23 C28 83.0(3) . . . . ?
Mg1 C1 C2 Mg2 126.94(12) . . . . ?
Mg1 C1 C2 C3 64.1(2) . . . . ?
Mg1 C1 C5 Mg2 -129.18(12) . . . . ?
Mg1 C1 C5 C4 -65.1(2) . . . . ?
Mg1 C2 C3 Mg2 130.64(12) . . . . ?
Mg1 C2 C3 C4 64.9(2) . . . . ?
Mg1 C3 C4 Mg2 134.73(13) . . . . ?
Mg1 C3 C4 C5 66.7(2) . . . . ?
Mg1 C4 C5 Mg2 133.76(13) . . . . ?
Mg1 C4 C5 C1 66.6(3) . . . . ?
Mg2 N3 C36 C35 177.1(2) . . . . ?
Mg2 N3 C36 C37 -4.5(4) . . . . ?
Mg2 N3 C40 C41 -81.3(4) . . . . ?
Mg2 N3 C40 C45 95.6(3) . . . . ?
Mg2 N4 C38 C37 0.9(5) . . . . ?
Mg2 N4 C38 C39 -179.0(2) . . . . ?
Mg2 N4 C52 C53 92.0(3) . . . . ?
Mg2 N4 C52 C57 -83.2(4) . . . . ?
Mg2 C1 C2 Mg1 -126.94(12) . . . . ?
Mg2 C1 C2 C3 -62.9(2) . . . . ?
Mg2 C1 C5 Mg1 129.18(12) . . . . ?
Mg2 C1 C5 C4 64.1(2) . . . . ?
Mg2 C2 C3 Mg1 -130.64(12) . . . . ?
Mg2 C2 C3 C4 -65.7(2) . . . . ?
Mg2 C3 C4 Mg1 -134.73(13) . . . . ?
Mg2 C3 C4 C5 -68.0(2) . . . . ?
Mg2 C4 C5 Mg1 -133.76(13) . . . . ?
Mg2 C4 C5 C1 -67.2(3) . . . . ?
N1 C7 C8 C9 -4.1(6) . . . . ?
N1 C11 C12 C13 -173.7(3) . . . . ?
N1 C11 C12 C17 5.5(5) . . . . ?
N1 C11 C16 C15 174.1(3) . . . . ?
N1 C11 C16 C20 -7.7(5) . . . . ?
N2 C23 C24 C25 173.1(3) . . . . ?
N2 C23 C24 C29 -7.7(5) . . . . ?
N2 C23 C28 C27 -173.8(3) . . . . ?
N2 C23 C28 C32 8.8(5) . . . . ?
N3 C36 C37 C38 -2.8(6) . . . . ?
N3 C40 C41 C42 175.3(3) . . . . ?
N3 C40 C41 C46 -7.5(5) . . . . ?
N3 C40 C45 C44 -175.5(3) . . . . ?
N3 C40 C45 C49 4.3(5) . . . . ?
N4 C52 C53 C54 -170.7(3) . . . . ?
N4 C52 C53 C58 11.8(5) . . . . ?
N4 C52 C57 C56 171.5(4) . . . . ?
N4 C52 C57 C61 -14.3(7) . . . . ?
N4 C52 C57 C61A 7.5(18) . . . . ?
C1 C2 C3 Mg1 -65.1(3) . . . . ?
C1 C2 C3 Mg2 65.5(3) . . . . ?
C1 C2 C3 C4 -0.2(4) . . . . ?
C2 C1 C5 Mg1 65.1(3) . . . . ?
C2 C1 C5 Mg2 -64.1(3) . . . . ?
C2 C1 C5 C4 0.1(4) . . . . ?
C2 C3 C4 Mg1 -66.5(2) . . . . ?
C2 C3 C4 Mg2 68.2(2) . . . . ?
C2 C3 C4 C5 0.2(4) . . . . ?
C3 C4 C5 Mg1 -66.8(2) . . . . ?
C3 C4 C5 Mg2 67.0(2) . . . . ?
C3 C4 C5 C1 -0.2(4) . . . . ?
C5 C1 C2 Mg1 -64.0(3) . . . . ?
C5 C1 C2 Mg2 63.0(3) . . . . ?
C5 C1 C2 C3 0.1(4) . . . . ?
C6 C7 C8 C9 174.9(3) . . . . ?
C7 N1 C11 C12 -76.6(4) . . . . ?
C7 N1 C11 C16 107.2(4) . . . . ?
C7 C8 C9 N2 8.2(5) . . . . ?
C7 C8 C9 C10 -170.4(3) . . . . ?
C9 N2 C23 C24 83.0(4) . . . . ?
C9 N2 C23 C28 -102.7(4) . . . . ?
C11 N1 C7 C6 -6.9(5) . . . . ?
C11 N1 C7 C8 172.0(3) . . . . ?
C11 C12 C13 C14 -0.8(6) . . . . ?
C11 C12 C17 C18 140.9(4) . . . . ?
C11 C12 C17 C19 -94.3(5) . . . . ?
C11 C16 C20 C21 -92.6(4) . . . . ?
C11 C16 C20 C22 143.7(4) . . . . ?
C12 C11 C16 C15 -1.9(5) . . . . ?
C12 C11 C16 C20 176.3(3) . . . . ?
C12 C13 C14 C15 -1.2(6) . . . . ?
C13 C12 C17 C18 -39.9(5) . . . . ?
C13 C12 C17 C19 84.9(5) . . . . ?
C13 C14 C15 C16 1.7(6) . . . . ?
C14 C15 C16 C11 -0.1(6) . . . . ?
C14 C15 C16 C20 -178.4(4) . . . . ?
C15 C16 C20 C21 85.6(4) . . . . ?
C15 C16 C20 C22 -38.1(5) . . . . ?
C16 C11 C12 C13 2.4(5) . . . . ?
C16 C11 C12 C17 -178.4(3) . . . . ?
C17 C12 C13 C14 179.9(4) . . . . ?
C23 N2 C9 C8 -177.1(3) . . . . ?
C23 N2 C9 C10 1.5(5) . . . . ?
C23 C24 C25 C26 0.7(6) . . . . ?
C23 C24 C29 C30 -125.2(4) . . . . ?
C23 C24 C29 C31 111.3(4) . . . . ?
C23 C28 C32 C33 86.9(4) . . . . ?
C23 C28 C32 C34 -150.5(4) . . . . ?
C24 C23 C28 C27 0.4(5) . . . . ?
C24 C23 C28 C32 -177.0(3) . . . . ?
C24 C25 C26 C27 0.1(6) . . . . ?
C25 C24 C29 C30 53.9(5) . . . . ?
C25 C24 C29 C31 -69.6(5) . . . . ?
C25 C26 C27 C28 -0.8(6) . . . . ?
C26 C27 C28 C23 0.5(6) . . . . ?
C26 C27 C28 C32 177.9(4) . . . . ?
C27 C28 C32 C33 -90.5(5) . . . . ?
C27 C28 C32 C34 32.1(5) . . . . ?
C28 C23 C24 C25 -1.0(5) . . . . ?
C28 C23 C24 C29 178.1(3) . . . . ?
C29 C24 C25 C26 -178.4(4) . . . . ?
C35 C36 C37 C38 175.7(3) . . . . ?
C36 N3 C40 C41 100.6(4) . . . . ?
C36 N3 C40 C45 -82.5(4) . . . . ?
C36 C37 C38 N4 4.9(6) . . . . ?
C36 C37 C38 C39 -175.2(3) . . . . ?
C38 N4 C52 C53 -88.3(4) . . . . ?
C38 N4 C52 C57 96.4(4) . . . . ?
C40 N3 C36 C35 -4.9(4) . . . . ?
C40 N3 C36 C37 173.5(3) . . . . ?
C40 C41 C42 C43 0.4(6) . . . . ?
C40 C41 C46 C47 -103.1(4) . . . . ?
C40 C41 C46 C48 134.4(4) . . . . ?
C40 C45 C49 C50 149.6(4) . . . . ?
C40 C45 C49 C51 -85.4(5) . . . . ?
C41 C40 C45 C44 1.3(5) . . . . ?
C41 C40 C45 C49 -178.8(3) . . . . ?
C41 C42 C43 C44 0.8(6) . . . . ?
C42 C41 C46 C47 74.1(5) . . . . ?
C42 C41 C46 C48 -48.4(5) . . . . ?
C42 C43 C44 C45 -0.9(6) . . . . ?
C43 C44 C45 C40 -0.1(6) . . . . ?
C43 C44 C45 C49 -179.9(4) . . . . ?
C44 C45 C49 C50 -30.6(5) . . . . ?
C44 C45 C49 C51 94.4(5) . . . . ?
C45 C40 C41 C42 -1.5(5) . . . . ?
C45 C40 C41 C46 175.7(3) . . . . ?
C46 C41 C42 C43 -176.9(4) . . . . ?
C52 N4 C38 C37 -178.8(3) . . . . ?
C52 N4 C38 C39 1.4(5) . . . . ?
C52 C53 C54 C55 -2.0(6) . . . . ?
C52 C53 C58 C59 -115.6(4) . . . . ?
C52 C53 C58 C60 121.4(4) . . . . ?
C52 C57 C61 C62 -122.4(6) . . . . ?
C52 C57 C61 C63 115.7(7) . . . . ?
C52 C57 C61A C62A -91(4) . . . . ?
C52 C57 C61A C63A 147(4) . . . . ?
C53 C52 C57 C56 -3.7(6) . . . . ?
C53 C52 C57 C61 170.5(5) . . . . ?
C53 C52 C57 C61A -167.8(18) . . . . ?
C53 C54 C55 C56 -1.3(6) . . . . ?
C54 C53 C58 C59 66.9(5) . . . . ?
C54 C53 C58 C60 -56.1(5) . . . . ?
C54 C55 C56 C57 2.1(7) . . . . ?
C55 C56 C57 C52 0.4(6) . . . . ?
C55 C56 C57 C61 -173.9(5) . . . . ?
C55 C56 C57 C61A 164.6(19) . . . . ?
C56 C57 C61 C62 51.7(8) . . . . ?
C56 C57 C61 C63 -70.2(9) . . . . ?
C56 C57 C61A C62A 105(3) . . . . ?
C56 C57 C61A C63A -17(5) . . . . ?
C57 C52 C53 C54 4.5(5) . . . . ?
C57 C52 C53 C58 -173.0(3) . . . . ?
C58 C53 C54 C55 175.6(4) . . . . ?

loop_
_twin_individual_id
_twin_individual_mass_fraction_refined
1 0.8784(9)
2 0.1216(9)

loop_
_exptl_oxdiff_crystal_face_indexfrac_h
_exptl_oxdiff_crystal_face_indexfrac_k
_exptl_oxdiff_crystal_face_indexfrac_l
_exptl_oxdiff_crystal_face_x
_exptl_oxdiff_crystal_face_y
_exptl_oxdiff_crystal_face_z
11.5061 5.4972 -2.5711 -0.9142 0.0230 0.4045
-4.7924 -0.4313 -12.1493 0.5616 -0.0152 0.8273
0.8118 -1.4744 13.0666 -0.2457 0.0073 -0.9693
-0.3418 0.2591 13.1714 -0.2025 0.1538 -0.9671
0.3262 -0.2857 -13.1712 0.2042 -0.1551 0.9666
-11.5449 -5.4982 2.3657 0.9205 -0.0240 -0.3899
-10.9959 -4.1552 -5.3101 0.9798 -0.0249 0.1985
-12.6795 -1.1969 0.9343 0.9309 0.2761 -0.2394
5.5811 11.2011 -5.6448 -0.5601 0.5300 0.6367
4.9636 11.4831 5.6524 -0.7116 0.6747 -0.1960
12.7127 1.0537 -0.2462 -0.9416 -0.2797 0.1873
12.7409 -0.4266 -0.2542 -0.9105 -0.3780 0.1678
-7.9875 2.4901 -9.9117 0.6905 0.2857 0.6645
-12.7403 0.4620 0.0936 0.9123 0.3787 -0.1555
-4.0760 2.8367 -12.1534 0.4367 0.1802 0.8814
-10.8780 4.2531 5.7170 0.5980 0.6317 -0.4932
-5.9865 -0.2705 11.6944 0.2437 0.2586 -0.9347
11.3799 -5.1975 -3.5313 -0.6501 -0.6864 0.3259
-9.8731 6.9918 -5.0632 0.6452 0.6802 0.3479
8.2987 -10.4529 -2.2589 -0.3306 -0.9358 0.1225
-6.1359 -10.8097 -5.5683 0.7802 -0.5976 0.1848
-6.6359 -11.0073 4.6752 0.6486 -0.4979 -0.5757
-8.3569 9.4386 4.7014 0.3164 0.8943 -0.3165
-6.0302 10.8317 -5.6289 0.2902 0.8225 0.4891
-2.6733 12.5720 5.3451 -0.1767 0.9516 -0.2513
12.1818 3.5734 1.8765 -0.9951 -0.0790 0.0598
